data_7020585
loop_
_publ_author_name
'Jones, Michael W.'
'Baldwin, Jack E.'
'Cowley, Andrew R.'
'Dilworth, Jonathan R.'
'Karpov, Alexei'
'Smiljanic, Nicolas'
'Thompson, Amber L.'
'Adlington, Robert M.'

_publ_section_title
;
 Synthesis of new bulky bis(pyrazolyl)methane carboxylate
 (heteroscorpionate) ligands and their complexes with iron, manganese and
 nickel.
;
_journal_issue 46
_journal_name_full 'Dalton transactions (Cambridge, England : 2003)'
_journal_page_first 14068
_journal_page_last 14086
_journal_paper_doi 10.1039/c2dt31859h
_journal_volume 41
_journal_year 2012
_chemical_formula_moiety 'C108 H96 Fe N15 O18, 2(C4 H10 O), C H2 Cl2'
_chemical_formula_sum 'C117 H118 Cl2 Fe N15 O20'
_chemical_formula_weight 2181.07
_chemical_melting_point ?
_space_group_IT_number 14
_symmetry_cell_setting monoclinic
_symmetry_space_group_name_Hall '-P 2yn'
_symmetry_space_group_name_H-M 'P 1 21/n 1'
_atom_sites_solution_hydrogens geom
_atom_sites_solution_primary direct
_audit_creation_date 09-07-02
_audit_creation_method CRYSTALS_ver_12.87
_cell_angle_alpha 90
_cell_angle_beta 92.4789(9)
_cell_angle_gamma 90
_cell_formula_units_Z 4
_cell_length_a 20.2222(4)
_cell_length_b 23.5384(5)
_cell_length_c 23.4924(5)
_cell_measurement_reflns_used 20180
_cell_measurement_temperature 150
_cell_measurement_theta_max 25
_cell_measurement_theta_min 5
_cell_volume 11171.9(4)
_computing_cell_refinement 'DENZO/SCALEPACK (Otwinowski & Minor, 1997)'
_computing_data_collection 'COLLECT (Nonius, 2001).'
_computing_data_reduction 'DENZO/SCALEPACK (Otwinowski & Minor, 1997)'
_computing_molecular_graphics 'CAMERON (Watkin et al., 1996)'
_computing_publication_material 'CRYSTALS (Betteridge et al., 2003)'
_computing_structure_refinement 'CRYSTALS (Betteridge et al., 2003)'
_computing_structure_solution 'SIR92 (Altomare et al., 1994)'
_diffrn_ambient_temperature 150
_diffrn_measured_fraction_theta_full 0.989
_diffrn_measured_fraction_theta_max 0.989
_diffrn_measurement_device 'Nonius KappaCCD'
_diffrn_measurement_device_type Area
_diffrn_measurement_method \w
_diffrn_radiation_monochromator graphite
_diffrn_radiation_type 'Mo K\a'
_diffrn_radiation_wavelength 0.71073
_diffrn_reflns_av_R_equivalents 0.152
_diffrn_reflns_limit_h_max 24
_diffrn_reflns_limit_h_min -24
_diffrn_reflns_limit_k_max 27
_diffrn_reflns_limit_k_min -28
_diffrn_reflns_limit_l_max 28
_diffrn_reflns_limit_l_min -28
_diffrn_reflns_number 95334
_diffrn_reflns_theta_full 25.372
_diffrn_reflns_theta_max 25.372
_diffrn_reflns_theta_min 5.114
_diffrn_standards_number 0
_exptl_absorpt_coefficient_mu 0.258
_exptl_absorpt_correction_T_max 0.99
_exptl_absorpt_correction_T_min 0.83
_exptl_absorpt_correction_type multi-scan
_exptl_absorpt_process_details 'DENZO/SCALEPACK (Otwinowski & Minor, 1997)'
_exptl_crystal_colour clear_intense_orange
_exptl_crystal_density_diffrn 1.297
_exptl_crystal_density_meas ?
_exptl_crystal_density_method 'not measured'
_exptl_crystal_description plate
_exptl_crystal_F_000 4579.999
_exptl_crystal_size_max 0.340
_exptl_crystal_size_mid 0.080
_exptl_crystal_size_min 0.040
_refine_diff_density_max 1.69
_refine_diff_density_min -0.98
_refine_ls_extinction_method None
_refine_ls_goodness_of_fit_ref 0.9920
_refine_ls_hydrogen_treatment none
_refine_ls_matrix_type full
_refine_ls_number_parameters 1267
_refine_ls_number_reflns 10056
_refine_ls_number_restraints 973
_refine_ls_R_factor_all 0.2089
_refine_ls_R_factor_gt 0.1212
_refine_ls_shift/su_max 0.0011963
_refine_ls_shift/su_mean 4.7438626
_refine_ls_structure_factor_coef F
_refine_ls_weighting_details
;
Method, part 1, Chebychev polynomial, (Watkin, 1994, Prince, 1982)
[weight] = 1.0/[A~0~*T~0~(x)+A~1~*T~1~(x) ... +A~n-1~]*T~n-1~(x)]
where A~i~ are the Chebychev coefficients listed below and x= Fcalc/Fmax
Method = Robust Weighting (Prince, 1982)
W = [weight] * [1-(deltaF/6*sigmaF)^2^]^2^
A~i~ are:
-1.23 -3.10 -1.86 -0.989
;
_refine_ls_weighting_scheme calc
_refine_ls_wR_factor_all 0.0881
_refine_ls_wR_factor_gt 0.0577
_refine_ls_wR_factor_ref 0.0577
_reflns_limit_h_max 24
_reflns_limit_h_min -24
_reflns_limit_k_max 28
_reflns_limit_k_min 0
_reflns_limit_l_max 28
_reflns_limit_l_min 0
_reflns_number_gt 10056
_reflns_number_total 20309
_reflns_threshold_expression I>2.0\s(I)
_oxford_diffrn_Wilson_B_factor 2.93
_oxford_diffrn_Wilson_scale 150.03
_oxford_refine_ls_r_factor_ref 0.1212
_oxford_refine_ls_scale 0.09397(18)
_oxford_reflns_number_all 20309
_oxford_reflns_threshold_expression_ref I>2.0\s(I)
_oxford_structure_analysis_title 6104
_cod_data_source_file c2dt31859h.txt
_cod_data_source_block 32
_cod_depositor_comments
;
The following automatic conversions were performed:

'_chemical_melting_point' value 'not measured' was changed to '?' -
the value is undefined or not given.

Automatic conversion script
Id: cif_fix_values 1891 2012-01-12 08:04:46Z andrius 

The following automatic conversions were performed:

'_exptl_crystal_density_meas' value 'not measured' was changed to '?'
- the value is perceived as not measured.

Automatic conversion script
Id: cif_fix_values 3008 2015-01-20 13:52:24Z robertas 
;
_cod_original_sg_symbol_H-M 'P 21/n '
_cod_original_formula_sum 'C117 H118 Cl2 Fe1 N15 O20'
_cod_database_code 7020585

loop_
_symmetry_equiv_pos_as_xyz
x,y,z
-x,-y,-z
x+1/2,-y+1/2,z+1/2
-x+1/2,y+1/2,-z+1/2

loop_
_atom_site_label
_atom_site_type_symbol
_atom_site_fract_x
_atom_site_fract_y
_atom_site_fract_z
_atom_site_U_iso_or_equiv
_atom_site_occupancy
_atom_site_adp_type
_atom_site_refinement_flags_posn
_atom_site_refinement_flags_occupancy
_atom_site_disorder_assembly
_atom_site_disorder_group
Fe1 Fe 0.31344(5) 0.84709(4) 0.70074(4) 0.0396 1.0000 Uani . . . .
O101 O 0.37693(19) 0.88569(16) 0.76004(16) 0.0408 1.0000 Uani D . . .
C102 C 0.35734(17) 0.87743(19) 0.81029(13) 0.0367 1.0000 Uani D . . .
N103 N 0.3008(2) 0.8527(2) 0.81706(14) 0.0416 1.0000 Uani D . . .
O104 O 0.2641(2) 0.83735(17) 0.77062(17) 0.0437 1.0000 Uani D . . .
C105 C 0.39992(19) 0.89875(18) 0.86057(18) 0.0381 1.0000 Uani D . . .
N106 N 0.39943(15) 0.95979(11) 0.86356(18) 0.0365 1.0000 Uani D . . .
N107 N 0.34119(16) 0.98677(14) 0.8721(2) 0.0364 1.0000 Uani D . . .
C108 C 0.35692(19) 1.04201(15) 0.8735(2) 0.0373 1.0000 Uani D . . .
C109 C 0.4246(2) 1.04968(14) 0.8656(3) 0.0411 1.0000 Uani D . . .
C110 C 0.45067(16) 0.99598(12) 0.85807(19) 0.0370 1.0000 Uani D . . .
C111 C 0.51961(16) 0.97835(16) 0.84798(14) 0.0434 1.0000 Uani D . . .
C112 C 0.5317(2) 0.9498(2) 0.79745(17) 0.0508 1.0000 Uani D . . .
C113 C 0.5951(3) 0.9316(2) 0.78687(19) 0.0640 1.0000 Uani D . . .
C114 C 0.6465(2) 0.9411(3) 0.8269(2) 0.0644 1.0000 Uani D . . .
C115 C 0.63403(19) 0.9685(2) 0.8778(2) 0.0582 1.0000 Uani D . . .
C116 C 0.5705(2) 0.9862(2) 0.88863(16) 0.0465 1.0000 Uani D . . .
O117 O 0.5546(2) 1.01302(19) 0.93760(17) 0.0569 1.0000 Uani D . . .
C118 C 0.6026(4) 1.0160(4) 0.9825(3) 0.0613 1.0000 Uani D . . .
C119 C 0.3039(2) 1.08349(18) 0.8856(2) 0.0396 1.0000 Uani D . . .
C120 C 0.2520(3) 1.0657(2) 0.9179(2) 0.0528 1.0000 Uani D . . .
C121 C 0.2032(3) 1.1034(2) 0.9331(2) 0.0586 1.0000 Uani D . . .
C122 C 0.2061(3) 1.1596(2) 0.9160(3) 0.0634 1.0000 Uani D . . .
C123 C 0.2580(3) 1.1779(2) 0.8834(2) 0.0526 1.0000 Uani D . . .
C124 C 0.3064(3) 1.1405(2) 0.8681(2) 0.0427 1.0000 Uani D . . .
O125 O 0.3569(2) 1.15643(16) 0.83540(18) 0.0515 1.0000 Uani D . . .
C126 C 0.3577(5) 1.2132(2) 0.8139(4) 0.0687 1.0000 Uani D . . .
N127 N 0.3877(2) 0.8702(2) 0.91379(16) 0.0388 1.0000 Uani D . . .
N128 N 0.3253(2) 0.8678(2) 0.93172(18) 0.0457 1.0000 Uani D . . .
C129 C 0.3306(2) 0.8395(3) 0.9815(2) 0.0466 1.0000 Uani D . . .
C130 C 0.3968(3) 0.8258(3) 0.9953(2) 0.0490 1.0000 Uani D . . .
C131 C 0.43285(19) 0.8451(3) 0.9509(2) 0.0443 1.0000 Uani D . . .
C132 C 0.5050(2) 0.8409(2) 0.9434(2) 0.0419 1.0000 Uani D . . .
C133 C 0.5489(3) 0.8595(2) 0.9860(2) 0.0521 1.0000 Uani D . . .
C134 C 0.6166(3) 0.8512(3) 0.9816(2) 0.0649 1.0000 Uani D . . .
C135 C 0.6402(3) 0.8248(3) 0.9335(3) 0.0609 1.0000 Uani D . . .
C136 C 0.5960(3) 0.8068(2) 0.8899(2) 0.0556 1.0000 Uani D . . .
C137 C 0.5289(3) 0.8141(2) 0.8951(2) 0.0418 1.0000 Uani D . . .
O138 O 0.4832(2) 0.79668(16) 0.85442(16) 0.0472 1.0000 Uani D . . .
C139 C 0.5046(4) 0.7783(4) 0.8005(3) 0.0650 1.0000 Uani D . . .
C140 C 0.2689(3) 0.8280(2) 1.0120(2) 0.0552 1.0000 Uani D . . .
C141 C 0.2121(3) 0.8578(3) 0.9973(3) 0.0758 1.0000 Uani D . . .
C142 C 0.1538(3) 0.8478(3) 1.0252(3) 0.0920 1.0000 Uani D . . .
C143 C 0.1529(3) 0.8082(3) 1.0683(3) 0.0767 1.0000 Uani D . . .
C144 C 0.2101(3) 0.7777(3) 1.0834(3) 0.0785 1.0000 Uani D . . .
C145 C 0.2676(3) 0.7875(3) 1.0555(3) 0.0701 1.0000 Uani D . . .
O146 O 0.3243(3) 0.7581(2) 1.0690(3) 0.1102 1.0000 Uani D . . .
C147 C 0.3222(7) 0.7104(6) 1.1060(7) 0.1727 1.0000 Uani D . . .
O201 O 0.2894(2) 0.92659(14) 0.67334(19) 0.0458 1.0000 Uani D . . .
C202 C 0.2374(2) 0.92762(12) 0.64260(19) 0.0425 1.0000 Uani D . . .
N203 N 0.2073(2) 0.87994(17) 0.6296(2) 0.0450 1.0000 Uani D . . .
O204 O 0.2336(2) 0.83052(15) 0.65063(18) 0.0454 1.0000 Uani D . . .
C205 C 0.2128(2) 0.98456(17) 0.6189(2) 0.0452 1.0000 Uani D . . .
N206 N 0.2454(2) 0.99934(14) 0.56756(13) 0.0471 1.0000 Uani D . . .
N207 N 0.2435(4) 0.96195(16) 0.52407(19) 0.0762 1.0000 Uani D . . .
C208 C 0.2681(5) 0.9907(2) 0.48026(17) 0.0897 1.0000 Uani D . . .
C209 C 0.2906(4) 1.0449(2) 0.4980(2) 0.0759 1.0000 Uani D . . .
C210 C 0.2737(3) 1.05058(15) 0.55361(14) 0.0517 1.0000 Uani D . . .
C211 C 0.2769(2) 1.10144(13) 0.59124(14) 0.0491 1.0000 Uani D . . .
C212 C 0.2557(3) 1.15306(19) 0.56847(17) 0.0580 1.0000 Uani D . . .
C213 C 0.2590(3) 1.20193(16) 0.6018(2) 0.0806 1.0000 Uani D . . .
C214 C 0.2843(3) 1.19924(17) 0.6575(2) 0.0803 1.0000 Uani D . . .
C215 C 0.3065(3) 1.14760(19) 0.68005(17) 0.0690 1.0000 Uani D . . .
C216 C 0.3040(3) 1.09906(15) 0.64664(19) 0.0529 1.0000 Uani D . . .
O217 O 0.3263(2) 1.04820(17) 0.66624(17) 0.0546 1.0000 Uani D . . .
C218 C 0.3566(5) 1.0440(4) 0.7223(3) 0.0759 1.0000 Uani D . . .
C219 C 0.2510(4) 0.9601(3) 0.4251(3) 0.0889(14) 0.712(6) Uiso D P 2 1
C220 C 0.1954(4) 0.9263(4) 0.4147(4) 0.0889(14) 0.712(6) Uiso D P 2 1
C221 C 0.1849(4) 0.9006(3) 0.3615(4) 0.0889(14) 0.712(6) Uiso D P 2 1
C222 C 0.2294(5) 0.9087(3) 0.3195(3) 0.0889(14) 0.712(6) Uiso D P 2 1
C223 C 0.2855(4) 0.9415(3) 0.3299(3) 0.0889(14) 0.712(6) Uiso D P 2 1
C224 C 0.2962(4) 0.9677(3) 0.3825(4) 0.0889(14) 0.712(6) Uiso D P 2 1
O225 O 0.3501(4) 1.0002(3) 0.3935(4) 0.0889(14) 0.712(6) Uiso D P 2 1
C226 C 0.3898(7) 1.0058(7) 0.3450(5) 0.0889(14) 0.712(6) Uiso D P 2 1
N227 N 0.1398(2) 0.9836(2) 0.6087(2) 0.0525 1.0000 Uani D . . .
N228 N 0.1125(3) 0.9439(2) 0.5732(2) 0.0612 1.0000 Uani D . . .
C229 C 0.0472(3) 0.9506(3) 0.5774(3) 0.0621 1.0000 Uani D . . .
C230 C 0.0336(2) 0.9945(3) 0.6158(3) 0.0602 1.0000 Uani D . . .
C231 C 0.0939(3) 1.0151(2) 0.6355(3) 0.0583 1.0000 Uani D . . .
C232 C 0.1139(3) 1.0594(2) 0.6777(2) 0.0514 1.0000 Uani D . . .
C233 C 0.0997(3) 1.1160(2) 0.6668(2) 0.0616 1.0000 Uani D . . .
C234 C 0.1195(3) 1.1576(2) 0.7061(3) 0.0620 1.0000 Uani D . . .
C235 C 0.1531(3) 1.1422(2) 0.7562(3) 0.0695 1.0000 Uani D . . .
C236 C 0.1666(3) 1.0852(2) 0.7680(2) 0.0599 1.0000 Uani D . . .
C237 C 0.1466(3) 1.0441(2) 0.7287(2) 0.0517 1.0000 Uani D . . .
O238 O 0.1594(2) 0.98728(18) 0.73772(19) 0.0591 1.0000 Uani D . . .
C239 C 0.1979(5) 0.9709(4) 0.7880(3) 0.0788 1.0000 Uani D . . .
C240 C 0.0002(3) 0.9125(2) 0.5461(3) 0.0644 1.0000 Uani D . . .
C241 C -0.0615(3) 0.9336(2) 0.5282(3) 0.0855 1.0000 Uani D . . .
C242 C -0.1062(3) 0.8994(3) 0.4973(3) 0.0895 1.0000 Uani D . . .
C243 C -0.0896(3) 0.8438(3) 0.4855(3) 0.0884 1.0000 Uani D . . .
C244 C -0.0284(3) 0.8224(2) 0.5029(3) 0.0728 1.0000 Uani D . . .
C245 C 0.0165(3) 0.8566(2) 0.5332(3) 0.0640 1.0000 Uani D . . .
O246 O 0.0764(2) 0.83579(19) 0.5523(2) 0.0685 1.0000 Uani D . . .
C247 C 0.0933(5) 0.7794(3) 0.5373(4) 0.0814 1.0000 Uani D . . .
O301 O 0.3824(5) 0.8449(4) 0.6373(5) 0.042(4) 0.554(8) Uiso D P 1 1
C302 C 0.4098(5) 0.7961(3) 0.6373(4) 0.046(4) 0.554(8) Uiso D P 1 1
N303 N 0.3863(5) 0.7558(2) 0.6678(4) 0.035(3) 0.554(8) Uiso D P 1 1
O304 O 0.3386(4) 0.7688(3) 0.7047(3) 0.026(2) 0.554(8) Uiso D P 1 1
C305 C 0.4677(4) 0.7858(3) 0.5976(3) 0.049(4) 0.554(8) Uiso D P 1 1
N306 N 0.4747(4) 0.7252(2) 0.5841(3) 0.050(3) 0.554(8) Uiso D P 1 1
N307 N 0.4882(6) 0.6883(3) 0.6273(3) 0.053(3) 0.554(8) Uiso D P 1 1
C308 C 0.4842(6) 0.6367(3) 0.6028(3) 0.044(3) 0.554(8) Uiso D P 1 1
C309 C 0.4695(6) 0.6415(2) 0.5438(3) 0.049(3) 0.554(8) Uiso D P 1 1
C310 C 0.4637(5) 0.6987(2) 0.5325(3) 0.049(3) 0.554(8) Uiso D P 1 1
C311 C 0.4467(3) 0.7285(3) 0.4778(3) 0.057(3) 0.554(8) Uiso D P 1 1
C312 C 0.4819(4) 0.7140(4) 0.4303(3) 0.075(4) 0.554(8) Uiso D P 1 1
C313 C 0.4639(5) 0.7368(4) 0.3772(3) 0.093(5) 0.554(8) Uiso D P 1 1
C314 C 0.4111(5) 0.7741(4) 0.3717(3) 0.090(4) 0.554(8) Uiso D P 1 1
C315 C 0.3753(4) 0.7880(4) 0.4190(3) 0.080(4) 0.554(8) Uiso D P 1 1
C316 C 0.3931(4) 0.7651(3) 0.4719(3) 0.062(3) 0.554(8) Uiso D P 1 1
O317 O 0.3576(4) 0.7777(3) 0.5186(3) 0.054(3) 0.554(8) Uiso D P 1 1
C318 C 0.3017(7) 0.8152(6) 0.5134(7) 0.061(4) 0.554(8) Uiso D P 1 1
C319 C 0.4952(4) 0.5851(3) 0.6377(4) 0.047(3) 0.554(8) Uiso D P 1 1
C320 C 0.5190(4) 0.5929(4) 0.6932(5) 0.081(5) 0.554(8) Uiso D P 1 1
C321 C 0.5247(4) 0.5470(5) 0.7301(4) 0.078(5) 0.554(8) Uiso D P 1 1
C322 C 0.5065(4) 0.4931(4) 0.7112(5) 0.087(5) 0.554(8) Uiso D P 1 1
C323 C 0.4824(4) 0.4851(3) 0.6552(5) 0.068(5) 0.554(8) Uiso D P 1 1
C324 C 0.4769(4) 0.5311(4) 0.6186(4) 0.065(4) 0.554(8) Uiso D P 1 1
O325 O 0.4536(4) 0.5246(4) 0.5638(4) 0.067(3) 0.554(8) Uiso D P 1 1
C326 C 0.4257(9) 0.4715(6) 0.5459(9) 0.089(5) 0.554(8) Uiso D P 1 1
N327 N 0.5355(5) 0.8054(6) 0.6164(5) 0.059(4) 0.554(8) Uiso D P 1 1
N328 N 0.5670(6) 0.7918(5) 0.6665(4) 0.049(4) 0.554(8) Uiso D P 1 1
C329 C 0.6250(6) 0.8194(7) 0.6656(5) 0.060(5) 0.554(8) Uiso D P 1 1
C330 C 0.6286(6) 0.8520(7) 0.6156(6) 0.059(6) 0.554(8) Uiso D P 1 1
C331 C 0.5725(7) 0.8399(7) 0.5831(4) 0.058(6) 0.554(8) Uiso D P 1 1
C332 C 0.5483(4) 0.8677(3) 0.5290(3) 0.053(3) 0.554(8) Uiso D P 1 1
C333 C 0.5726(4) 0.8477(4) 0.4786(4) 0.072(4) 0.554(8) Uiso D P 1 1
C334 C 0.5476(5) 0.8690(5) 0.4266(4) 0.093(6) 0.554(8) Uiso D P 1 1
C335 C 0.4976(5) 0.9092(4) 0.4255(4) 0.083(5) 0.554(8) Uiso D P 1 1
C336 C 0.4737(4) 0.9299(4) 0.4762(4) 0.076(5) 0.554(8) Uiso D P 1 1
C337 C 0.4983(4) 0.9085(4) 0.5278(4) 0.072(4) 0.554(8) Uiso D P 1 1
O338 O 0.4760(4) 0.9274(3) 0.5783(4) 0.061(3) 0.554(8) Uiso D P 1 1
C339 C 0.4171(6) 0.9600(7) 0.5806(8) 0.079(5) 0.554(8) Uiso D P 1 1
C340 C 0.6748(4) 0.8074(4) 0.7113(3) 0.069(5) 0.554(8) Uiso D P 1 1
C341 C 0.6703(5) 0.7602(4) 0.7457(4) 0.068(4) 0.554(8) Uiso D P 1 1
C342 C 0.7176(6) 0.7507(4) 0.7894(4) 0.068(4) 0.554(8) Uiso D P 1 1
C343 C 0.7699(5) 0.7885(5) 0.7978(4) 0.083(5) 0.554(8) Uiso D P 1 1
C344 C 0.7745(5) 0.8358(4) 0.7628(4) 0.092(6) 0.554(8) Uiso D P 1 1
C345 C 0.7271(5) 0.8454(4) 0.7196(4) 0.052(4) 0.554(8) Uiso D P 1 1
O346 O 0.7307(6) 0.8909(4) 0.6845(4) 0.078(4) 0.554(8) Uiso D P 1 1
C347 C 0.7895(11) 0.9243(13) 0.6909(15) 0.130(13) 0.554(8) Uiso D P 1 1
O401 O 0.3933(6) 0.8478(4) 0.6466(5) 0.034(4) 0.446(8) Uiso D P 1 2
C402 C 0.4171(7) 0.7992(3) 0.6403(4) 0.037(4) 0.446(8) Uiso D P 1 2
N403 N 0.4029(6) 0.7588(3) 0.6761(4) 0.033(4) 0.446(8) Uiso D P 1 2
O404 O 0.3563(6) 0.7691(4) 0.7150(4) 0.034(3) 0.446(8) Uiso D P 1 2
C405 C 0.4604(5) 0.7881(4) 0.5886(3) 0.043(4) 0.446(8) Uiso D P 1 2
N406 N 0.4556(4) 0.7292(2) 0.5699(3) 0.033(3) 0.446(8) Uiso D P 1 2
N407 N 0.4692(6) 0.6876(3) 0.6084(3) 0.036(3) 0.446(8) Uiso D P 1 2
C408 C 0.4703(7) 0.6398(3) 0.5773(4) 0.037(3) 0.446(8) Uiso D P 1 2
C409 C 0.4560(7) 0.6514(3) 0.5194(3) 0.038(3) 0.446(8) Uiso D P 1 2
C410 C 0.4458(5) 0.7091(2) 0.5155(3) 0.036(3) 0.446(8) Uiso D P 1 2
C411 C 0.4263(4) 0.7444(3) 0.4655(3) 0.044(3) 0.446(8) Uiso D P 1 2
C412 C 0.4612(4) 0.7375(4) 0.4162(3) 0.071(4) 0.446(8) Uiso D P 1 2
C413 C 0.4422(5) 0.7672(4) 0.3671(3) 0.078(5) 0.446(8) Uiso D P 1 2
C414 C 0.3876(5) 0.8030(4) 0.3669(3) 0.078(5) 0.446(8) Uiso D P 1 2
C415 C 0.3521(4) 0.8090(4) 0.4158(4) 0.065(4) 0.446(8) Uiso D P 1 2
C416 C 0.3713(4) 0.7795(3) 0.4650(3) 0.043(3) 0.446(8) Uiso D P 1 2
O417 O 0.3363(4) 0.7855(3) 0.5131(4) 0.057(4) 0.446(8) Uiso D P 1 2
C418 C 0.2755(8) 0.8158(9) 0.5139(10) 0.074(6) 0.446(8) Uiso D P 1 2
C419 C 0.4767(4) 0.5859(3) 0.6106(4) 0.045(4) 0.446(8) Uiso D P 1 2
C420 C 0.5022(4) 0.5879(4) 0.6663(5) 0.048(4) 0.446(8) Uiso D P 1 2
C421 C 0.5093(5) 0.5384(6) 0.6980(5) 0.092(7) 0.446(8) Uiso D P 1 2
C422 C 0.4919(5) 0.4865(5) 0.6737(6) 0.089(8) 0.446(8) Uiso D P 1 2
C423 C 0.4664(5) 0.4842(4) 0.6177(5) 0.081(6) 0.446(8) Uiso D P 1 2
C424 C 0.4591(4) 0.5336(4) 0.5863(5) 0.058(5) 0.446(8) Uiso D P 1 2
O425 O 0.4341(4) 0.5328(4) 0.5317(4) 0.062(3) 0.446(8) Uiso D P 1 2
C426 C 0.4043(11) 0.4827(8) 0.5071(11) 0.090(7) 0.446(8) Uiso D P 1 2
N427 N 0.5215(5) 0.8113(6) 0.6082(5) 0.031(3) 0.446(8) Uiso D P 1 2
N428 N 0.5496(6) 0.7937(5) 0.6583(4) 0.031(3) 0.446(8) Uiso D P 1 2
C429 C 0.6118(6) 0.8139(7) 0.6584(5) 0.034(4) 0.446(8) Uiso D P 1 2
C430 C 0.6227(7) 0.8433(11) 0.6076(7) 0.078(9) 0.446(8) Uiso D P 1 2
C431 C 0.5630(9) 0.8442(10) 0.5774(5) 0.080(10) 0.446(8) Uiso D P 1 2
C432 C 0.5480(5) 0.8504(4) 0.5157(4) 0.078(6) 0.446(8) Uiso D P 1 2
C433 C 0.5820(5) 0.8276(4) 0.4712(6) 0.080(6) 0.446(8) Uiso D P 1 2
C434 C 0.5671(6) 0.8455(5) 0.4158(5) 0.102(8) 0.446(8) Uiso D P 1 2
C435 C 0.5185(7) 0.8862(5) 0.4053(4) 0.092(7) 0.446(8) Uiso D P 1 2
C436 C 0.4845(5) 0.9091(4) 0.4498(5) 0.081(6) 0.446(8) Uiso D P 1 2
C437 C 0.4993(5) 0.8914(4) 0.5054(5) 0.074(6) 0.446(8) Uiso D P 1 2
O438 O 0.4664(5) 0.9134(4) 0.5491(5) 0.078(4) 0.446(8) Uiso D P 1 2
C439 C 0.4090(10) 0.9477(10) 0.5400(13) 0.104(8) 0.446(8) Uiso D P 1 2
C440 C 0.6587(5) 0.8000(4) 0.7067(3) 0.041(4) 0.446(8) Uiso D P 1 2
C441 C 0.6504(5) 0.7480(4) 0.7335(5) 0.056(4) 0.446(8) Uiso D P 1 2
C442 C 0.6952(7) 0.7305(5) 0.7764(4) 0.076(6) 0.446(8) Uiso D P 1 2
C443 C 0.7490(6) 0.7646(6) 0.7922(4) 0.079(6) 0.446(8) Uiso D P 1 2
C444 C 0.7576(5) 0.8164(5) 0.7653(4) 0.077(6) 0.446(8) Uiso D P 1 2
C445 C 0.7127(5) 0.8340(4) 0.7226(4) 0.067(6) 0.446(8) Uiso D P 1 2
O446 O 0.7210(6) 0.8849(4) 0.6963(5) 0.081(6) 0.446(8) Uiso D P 1 2
C447 C 0.7792(11) 0.9189(11) 0.7065(14) 0.081(8) 0.446(8) Uiso D P 1 2
C519 C 0.2895(7) 0.9631(6) 0.4278(4) 0.0889(14) 0.288(6) Uiso D P 2 2
C520 C 0.2420(7) 0.9223(6) 0.4141(6) 0.0889(14) 0.288(6) Uiso D P 2 2
C521 C 0.2424(8) 0.8945(5) 0.3619(7) 0.0889(14) 0.288(6) Uiso D P 2 2
C522 C 0.2910(9) 0.9072(6) 0.3239(5) 0.0889(14) 0.288(6) Uiso D P 2 2
C523 C 0.3383(8) 0.9483(6) 0.3375(5) 0.0889(14) 0.288(6) Uiso D P 2 2
C524 C 0.3375(7) 0.9765(5) 0.3894(5) 0.0889(14) 0.288(6) Uiso D P 2 2
O525 O 0.3840(7) 1.0161(5) 0.4033(8) 0.0889(14) 0.288(6) Uiso D P 2 2
C526 C 0.4292(16) 1.0322(16) 0.3613(14) 0.0889(14) 0.288(6) Uiso D P 2 2
H1031 H 0.2862 0.8484 0.8508 0.0498 1.0000 Uiso R . . .
H1051 H 0.4449 0.8888 0.8521 0.0456 1.0000 Uiso R . . .
H1091 H 0.4472 1.0839 0.8652 0.0489 1.0000 Uiso R . . .
H1121 H 0.4971 0.9441 0.7705 0.0610 1.0000 Uiso R . . .
H1131 H 0.6036 0.9129 0.7530 0.0769 1.0000 Uiso R . . .
H1141 H 0.6891 0.9288 0.8196 0.0778 1.0000 Uiso R . . .
H1151 H 0.6685 0.9746 0.9045 0.0699 1.0000 Uiso R . . .
H1183 H 0.5833 1.0329 1.0154 0.0930 1.0000 Uiso R . . .
H1181 H 0.6391 1.0390 0.9718 0.0931 1.0000 Uiso R . . .
H1182 H 0.6183 0.9787 0.9926 0.0931 1.0000 Uiso R . . .
H1201 H 0.2498 1.0280 0.9296 0.0628 1.0000 Uiso R . . .
H1211 H 0.1685 1.0908 0.9543 0.0702 1.0000 Uiso R . . .
H1221 H 0.1731 1.1849 0.9265 0.0760 1.0000 Uiso R . . .
H1231 H 0.2598 1.2157 0.8714 0.0633 1.0000 Uiso R . . .
H1262 H 0.3932 1.2170 0.7880 0.1028 1.0000 Uiso R . . .
H1261 H 0.3649 1.2394 0.8453 0.1029 1.0000 Uiso R . . .
H1263 H 0.3164 1.2215 0.7937 0.1032 1.0000 Uiso R . . .
H1301 H 0.4137 0.8076 1.0284 0.0591 1.0000 Uiso R . . .
H1331 H 0.5330 0.8778 1.0177 0.0626 1.0000 Uiso R . . .
H1341 H 0.6460 0.8634 1.0105 0.0780 1.0000 Uiso R . . .
H1351 H 0.6860 0.8195 0.9306 0.0741 1.0000 Uiso R . . .
H1361 H 0.6118 0.7901 0.8575 0.0672 1.0000 Uiso R . . .
H1392 H 0.4674 0.7766 0.7739 0.0970 1.0000 Uiso R . . .
H1393 H 0.5367 0.8050 0.7873 0.0970 1.0000 Uiso R . . .
H1391 H 0.5245 0.7413 0.8045 0.0969 1.0000 Uiso R . . .
H1411 H 0.2129 0.8850 0.9681 0.0920 1.0000 Uiso R . . .
H1421 H 0.1150 0.8672 1.0142 0.1111 1.0000 Uiso R . . .
H1431 H 0.1139 0.8020 1.0872 0.0920 1.0000 Uiso R . . .
H1441 H 0.2096 0.7502 1.1126 0.0941 1.0000 Uiso R . . .
H1471 H 0.3666 0.6988 1.1165 0.2630 1.0000 Uiso R . . .
H1472 H 0.2991 0.6800 1.0863 0.2630 1.0000 Uiso R . . .
H1473 H 0.2993 0.7203 1.1396 0.2630 1.0000 Uiso R . . .
H2031 H 0.1692 0.8800 0.6114 0.0542 1.0000 Uiso R . . .
H2051 H 0.2239 1.0144 0.6474 0.0541 1.0000 Uiso R . . .
H2091 H 0.3125 1.0717 0.4765 0.0909 1.0000 Uiso R . . .
H2121 H 0.2398 1.1546 0.5309 0.0690 1.0000 Uiso R . . .
H2131 H 0.2447 1.2362 0.5863 0.0961 1.0000 Uiso R . . .
H2141 H 0.2865 1.2319 0.6799 0.0960 1.0000 Uiso R . . .
H2151 H 0.3223 1.1452 0.7179 0.0831 1.0000 Uiso R . . .
H2181 H 0.3712 1.0057 0.7289 0.1139 1.0000 Uiso R . . .
H2182 H 0.3941 1.0690 0.7261 0.1140 1.0000 Uiso R . . .
H2183 H 0.3249 1.0539 0.7502 0.1140 1.0000 Uiso R . . .
H2201 H 0.1648 0.9213 0.4428 0.1066 0.712(6) Uiso R P 2 1
H2211 H 0.1472 0.8781 0.3546 0.1070 0.712(6) Uiso R P 2 1
H2221 H 0.2212 0.8920 0.2838 0.1072 0.712(6) Uiso R P 2 1
H2231 H 0.3161 0.9461 0.3016 0.1069 0.712(6) Uiso R P 2 1
H2262 H 0.4342 1.0161 0.3573 0.1339 0.712(6) Uiso R P 2 1
H2263 H 0.3711 1.0346 0.3202 0.1340 0.712(6) Uiso R P 2 1
H2261 H 0.3900 0.9698 0.3255 0.1339 0.712(6) Uiso R P 2 1
H2301 H -0.0080 1.0066 0.6256 0.0720 1.0000 Uiso R . . .
H2331 H 0.0766 1.1264 0.6327 0.0741 1.0000 Uiso R . . .
H2341 H 0.1104 1.1955 0.6983 0.0743 1.0000 Uiso R . . .
H2351 H 0.1672 1.1701 0.7826 0.0830 1.0000 Uiso R . . .
H2361 H 0.1893 1.0750 0.8019 0.0719 1.0000 Uiso R . . .
H2393 H 0.2036 0.9302 0.7880 0.1179 1.0000 Uiso R . . .
H2391 H 0.1754 0.9816 0.8216 0.1179 1.0000 Uiso R . . .
H2392 H 0.2407 0.9889 0.7884 0.1179 1.0000 Uiso R . . .
H2411 H -0.0730 0.9708 0.5375 0.1031 1.0000 Uiso R . . .
H2421 H -0.1475 0.9137 0.4852 0.1070 1.0000 Uiso R . . .
H2431 H -0.1199 0.8210 0.4656 0.1063 1.0000 Uiso R . . .
H2441 H -0.0178 0.7851 0.4940 0.0872 1.0000 Uiso R . . .
H2472 H 0.1353 0.7706 0.5565 0.1220 1.0000 Uiso R . . .
H2471 H 0.0596 0.7534 0.5489 0.1220 1.0000 Uiso R . . .
H2473 H 0.0976 0.7772 0.4966 0.1219 1.0000 Uiso R . . .
H3031 H 0.4046 0.7225 0.6682 0.0419 0.554(8) Uiso R P 1 1
H3051 H 0.4557 0.8060 0.5622 0.0590 0.554(8) Uiso R P 1 1
H3091 H 0.4650 0.6118 0.5178 0.0593 0.554(8) Uiso R P 1 1
H3121 H 0.5175 0.6890 0.4342 0.0909 0.554(8) Uiso R P 1 1
H3131 H 0.4871 0.7271 0.3452 0.1110 0.554(8) Uiso R P 1 1
H3141 H 0.3997 0.7898 0.3364 0.1071 0.554(8) Uiso R P 1 1
H3151 H 0.3397 0.8131 0.4148 0.0959 0.554(8) Uiso R P 1 1
H3182 H 0.2754 0.8114 0.5463 0.0910 0.554(8) Uiso R P 1 1
H3181 H 0.3167 0.8539 0.5107 0.0910 0.554(8) Uiso R P 1 1
H3183 H 0.2750 0.8058 0.4799 0.0911 0.554(8) Uiso R P 1 1
H3201 H 0.5312 0.6292 0.7058 0.0961 0.554(8) Uiso R P 1 1
H3211 H 0.5407 0.5525 0.7674 0.0918 0.554(8) Uiso R P 1 1
H3221 H 0.5107 0.4626 0.7362 0.1051 0.554(8) Uiso R P 1 1
H3231 H 0.4700 0.4490 0.6426 0.0819 0.554(8) Uiso R P 1 1
H3261 H 0.4316 0.4662 0.5058 0.1350 0.554(8) Uiso R P 1 1
H3262 H 0.4477 0.4414 0.5667 0.1350 0.554(8) Uiso R P 1 1
H3263 H 0.3792 0.4711 0.5532 0.1350 0.554(8) Uiso R P 1 1
H3301 H 0.6624 0.8770 0.6067 0.0708 0.554(8) Uiso R P 1 1
H3331 H 0.6056 0.8199 0.4794 0.0870 0.554(8) Uiso R P 1 1
H3341 H 0.5640 0.8559 0.3926 0.1111 0.554(8) Uiso R P 1 1
H3351 H 0.4801 0.9226 0.3908 0.0990 0.554(8) Uiso R P 1 1
H3361 H 0.4413 0.9576 0.4757 0.0909 0.554(8) Uiso R P 1 1
H3392 H 0.4105 0.9704 0.6195 0.1189 0.554(8) Uiso R P 1 1
H3393 H 0.4212 0.9939 0.5580 0.1190 0.554(8) Uiso R P 1 1
H3391 H 0.3800 0.9380 0.5664 0.1190 0.554(8) Uiso R P 1 1
H3411 H 0.6355 0.7343 0.7398 0.0820 0.554(8) Uiso R P 1 1
H3421 H 0.7144 0.7187 0.8129 0.0820 0.554(8) Uiso R P 1 1
H3431 H 0.8018 0.7822 0.8266 0.0989 0.554(8) Uiso R P 1 1
H3441 H 0.8097 0.8610 0.7684 0.1110 0.554(8) Uiso R P 1 1
H3471 H 0.7916 0.9504 0.6596 0.1930 0.554(8) Uiso R P 1 1
H3472 H 0.8278 0.9002 0.6915 0.1929 0.554(8) Uiso R P 1 1
H3473 H 0.7888 0.9451 0.7259 0.1930 0.554(8) Uiso R P 1 1
H4031 H 0.4194 0.7251 0.6727 0.0399 0.446(8) Uiso R P 1 2
H4051 H 0.4426 0.8123 0.5577 0.0520 0.446(8) Uiso R P 1 2
H4091 H 0.4534 0.6256 0.4892 0.0460 0.446(8) Uiso R P 1 2
H4121 H 0.4974 0.7132 0.4161 0.0860 0.446(8) Uiso R P 1 2
H4131 H 0.4659 0.7630 0.3344 0.0940 0.446(8) Uiso R P 1 2
H4141 H 0.3750 0.8230 0.3339 0.0940 0.446(8) Uiso R P 1 2
H4151 H 0.3154 0.8328 0.4154 0.0779 0.446(8) Uiso R P 1 2
H4181 H 0.2616 0.8189 0.5524 0.1120 0.446(8) Uiso R P 1 2
H4183 H 0.2815 0.8531 0.4985 0.1120 0.446(8) Uiso R P 1 2
H4182 H 0.2420 0.7961 0.4911 0.1120 0.446(8) Uiso R P 1 2
H4201 H 0.5145 0.6227 0.6823 0.0581 0.446(8) Uiso R P 1 2
H4211 H 0.5258 0.5400 0.7355 0.1121 0.446(8) Uiso R P 1 2
H4221 H 0.4967 0.4530 0.6947 0.1071 0.446(8) Uiso R P 1 2
H4231 H 0.4542 0.4496 0.6014 0.0971 0.446(8) Uiso R P 1 2
H4262 H 0.3839 0.4917 0.4706 0.1370 0.446(8) Uiso R P 1 2
H4263 H 0.3712 0.4688 0.5318 0.1370 0.446(8) Uiso R P 1 2
H4301 H 0.6623 0.8591 0.5967 0.0940 0.446(8) Uiso R P 1 2
H4261 H 0.4376 0.4539 0.5026 0.1370 0.446(8) Uiso R P 1 2
H4331 H 0.6147 0.8003 0.4784 0.0959 0.446(8) Uiso R P 1 2
H4341 H 0.5895 0.8299 0.3857 0.1210 0.446(8) Uiso R P 1 2
H4351 H 0.5084 0.8980 0.3681 0.1101 0.446(8) Uiso R P 1 2
H4361 H 0.4522 0.9363 0.4427 0.0969 0.446(8) Uiso R P 1 2
H4391 H 0.3883 0.9539 0.5756 0.1590 0.446(8) Uiso R P 1 2
H4393 H 0.4216 0.9836 0.5241 0.1590 0.446(8) Uiso R P 1 2
H4392 H 0.3785 0.9288 0.5139 0.1590 0.446(8) Uiso R P 1 2
H4411 H 0.6146 0.7246 0.7228 0.0669 0.446(8) Uiso R P 1 2
H4421 H 0.6892 0.6960 0.7949 0.0909 0.446(8) Uiso R P 1 2
H4431 H 0.7789 0.7530 0.8209 0.0940 0.446(8) Uiso R P 1 2
H4441 H 0.7937 0.8390 0.7757 0.0930 0.446(8) Uiso R P 1 2
H4472 H 0.7752 0.9531 0.6845 0.1229 0.446(8) Uiso R P 1 2
H4471 H 0.7839 0.9284 0.7462 0.1230 0.446(8) Uiso R P 1 2
H4473 H 0.8177 0.8983 0.6956 0.1230 0.446(8) Uiso R P 1 2
H5201 H 0.2093 0.9138 0.4393 0.1070 0.288(6) Uiso R P 2 2
H5211 H 0.2097 0.8681 0.3521 0.1070 0.288(6) Uiso R P 2 2
H5221 H 0.2916 0.8884 0.2890 0.1070 0.288(6) Uiso R P 2 2
H5231 H 0.3714 0.9562 0.3123 0.1070 0.288(6) Uiso R P 2 2
H5261 H 0.4041 1.0638 0.3355 0.1340 0.288(6) Uiso R P 2 2
H5262 H 0.4392 0.9942 0.3379 0.1340 0.288(6) Uiso R P 2 2
H5263 H 0.4728 1.0487 0.3834 0.1340 0.288(6) Uiso R P 2 2
C601 C -0.0461(8) 0.8572(15) 0.6943(8) 0.335(17) 1.0000 Uiso D . . .
C602 C 0.0247(5) 0.8419(5) 0.7060(4) 0.094(3) 1.0000 Uiso D . . .
O603 O 0.0382(6) 0.8391(6) 0.7656(4) 0.210(5) 1.0000 Uiso D . . .
C604 C 0.1040(6) 0.8401(8) 0.7809(5) 0.165(6) 1.0000 Uiso D . . .
C605 C 0.1127(6) 0.8386(7) 0.8434(5) 0.137(5) 1.0000 Uiso D . . .
C606 C 0.8227(7) 0.8799(4) 0.9069(6) 0.133(5) 1.0000 Uiso D . . .
C607 C 0.8525(6) 0.9370(6) 0.8997(9) 0.201(8) 1.0000 Uiso D . . .
O608 O 0.8076(5) 0.9721(3) 0.8707(4) 0.129(3) 1.0000 Uiso D . . .
C609 C 0.8321(6) 1.0261(5) 0.8613(8) 0.164(6) 1.0000 Uiso D . . .
C610 C 0.7795(10) 1.0619(6) 0.8336(10) 0.224(9) 1.0000 Uiso D . . .
H6011 H -0.0499 0.8979 0.6895 0.5160 1.0000 Uiso R . . .
H6012 H -0.0715 0.8452 0.7260 0.5160 1.0000 Uiso R . . .
H6013 H -0.0619 0.8381 0.6601 0.5161 1.0000 Uiso R . . .
H6021 H 0.0336 0.8063 0.6883 0.1130 1.0000 Uiso R . . .
H6022 H 0.0521 0.8709 0.6907 0.1129 1.0000 Uiso R . . .
H6041 H 0.1231 0.8750 0.7660 0.1981 1.0000 Uiso R . . .
H6042 H 0.1263 0.8075 0.7647 0.1981 1.0000 Uiso R . . .
H6051 H 0.0734 0.8525 0.8600 0.2052 1.0000 Uiso R . . .
H6052 H 0.1494 0.8615 0.8564 0.2050 1.0000 Uiso R . . .
H6053 H 0.1205 0.8002 0.8556 0.2052 1.0000 Uiso R . . .
H6061 H 0.8265 0.8698 0.9465 0.2010 1.0000 Uiso R . . .
H6062 H 0.8469 0.8530 0.8847 0.2010 1.0000 Uiso R . . .
H6063 H 0.7766 0.8809 0.8941 0.2010 1.0000 Uiso R . . .
H6071 H 0.8630 0.9531 0.9370 0.2421 1.0000 Uiso R . . .
H6072 H 0.8920 0.9333 0.8781 0.2421 1.0000 Uiso R . . .
H6091 H 0.8690 1.0238 0.8364 0.1963 1.0000 Uiso R . . .
H6092 H 0.8462 1.0429 0.8977 0.1961 1.0000 Uiso R . . .
H6102 H 0.7885 1.1009 0.8421 0.3350 1.0000 Uiso R . . .
H6103 H 0.7798 1.0561 0.7932 0.3350 1.0000 Uiso R . . .
H6101 H 0.7375 1.0511 0.8476 0.3351 1.0000 Uiso R . . .
C611 C 0.4056(4) 0.8609(3) 0.1547(3) 0.129(5) 1.0000 Uiso D . . .
Cl612 Cl 0.4698(2) 0.8113(2) 0.1493(2) 0.1638(16) 1.0000 Uiso D . . .
Cl613 Cl 0.3491(5) 0.8366(6) 0.2041(5) 0.225(5) 0.5000 Uiso D . 3 1
Cl614 Cl 0.4095(5) 0.8913(4) 0.2226(4) 0.205(4) 0.5000 Uiso D . 3 2
H6111 H 0.4240 0.8970 0.1673 0.1560 0.5000 Uiso R . 3 1
H6112 H 0.3831 0.8656 0.1176 0.1561 0.5000 Uiso R . 3 1
H6113 H 0.4108 0.8905 0.1262 0.1561 0.5000 Uiso R . 3 2
H6114 H 0.3632 0.8422 0.1480 0.1560 0.5000 Uiso R . 3 2

loop_
_atom_site_aniso_label
_atom_site_aniso_U_11
_atom_site_aniso_U_22
_atom_site_aniso_U_33
_atom_site_aniso_U_23
_atom_site_aniso_U_13
_atom_site_aniso_U_12
Fe1 0.0598(6) 0.0240(4) 0.0353(5) -0.0006(4) 0.0056(4) -0.0008(4)
O101 0.059(3) 0.031(2) 0.032(2) 0.0035(17) 0.007(2) 0.003(2)
C102 0.057(4) 0.024(3) 0.028(3) 0.000(2) -0.001(3) 0.012(3)
N103 0.057(3) 0.036(3) 0.033(3) 0.007(2) 0.011(2) -0.001(2)
O104 0.053(3) 0.034(2) 0.044(3) -0.0016(19) 0.007(2) -0.001(2)
C105 0.050(4) 0.031(3) 0.034(3) -0.001(2) 0.007(3) 0.008(3)
N106 0.044(3) 0.032(3) 0.033(3) 0.003(2) 0.009(2) 0.002(2)
N107 0.045(3) 0.029(2) 0.035(3) 0.005(2) 0.002(2) 0.007(2)
C108 0.055(4) 0.032(3) 0.025(3) -0.002(2) 0.002(3) 0.000(3)
C109 0.055(4) 0.025(3) 0.043(4) -0.002(3) 0.004(3) 0.002(3)
C110 0.047(3) 0.035(3) 0.029(3) 0.004(2) 0.008(3) 0.006(3)
C111 0.050(4) 0.034(3) 0.047(4) 0.005(3) 0.006(3) 0.005(3)
C112 0.060(4) 0.056(4) 0.037(3) 0.007(3) 0.014(3) 0.000(3)
C113 0.070(5) 0.071(5) 0.053(4) 0.002(4) 0.017(3) 0.017(4)
C114 0.046(4) 0.076(5) 0.073(5) 0.011(4) 0.022(3) 0.008(4)
C115 0.056(4) 0.059(5) 0.060(4) 0.009(3) 0.007(4) 0.001(4)
C116 0.053(4) 0.037(3) 0.050(4) 0.013(3) 0.011(3) 0.005(3)
O117 0.061(3) 0.062(3) 0.047(3) -0.018(2) -0.004(2) 0.011(3)
C118 0.070(5) 0.065(5) 0.048(4) -0.017(4) -0.012(4) 0.009(4)
C119 0.054(4) 0.032(3) 0.032(3) -0.001(3) -0.005(3) 0.004(3)
C120 0.068(5) 0.045(4) 0.045(4) 0.012(3) 0.008(3) -0.003(4)
C121 0.073(5) 0.051(4) 0.053(4) -0.004(3) 0.020(4) 0.022(4)
C122 0.071(5) 0.052(5) 0.068(5) -0.005(4) 0.021(4) 0.028(4)
C123 0.078(5) 0.039(4) 0.041(4) 0.002(3) 0.002(4) 0.021(4)
C124 0.055(4) 0.031(3) 0.042(4) 0.002(3) -0.005(3) 0.006(3)
O125 0.063(3) 0.026(2) 0.066(3) 0.004(2) 0.009(2) 0.006(2)
C126 0.112(7) 0.029(4) 0.067(5) 0.001(3) 0.019(5) 0.007(4)
N127 0.053(3) 0.036(3) 0.028(3) 0.005(2) 0.007(2) 0.002(2)
N128 0.063(4) 0.036(3) 0.039(3) 0.005(2) 0.017(3) 0.001(3)
C129 0.067(5) 0.033(3) 0.041(4) 0.001(3) 0.008(3) 0.003(3)
C130 0.067(5) 0.045(4) 0.035(4) 0.013(3) 0.002(3) 0.004(3)
C131 0.061(4) 0.032(3) 0.040(4) -0.001(3) 0.004(3) 0.004(3)
C132 0.052(4) 0.032(3) 0.042(4) 0.004(3) 0.011(3) 0.001(3)
C133 0.068(5) 0.051(4) 0.036(4) 0.007(3) -0.008(3) -0.002(4)
C134 0.070(6) 0.060(5) 0.063(5) 0.015(4) -0.019(4) -0.012(4)
C135 0.059(5) 0.059(5) 0.064(5) 0.011(4) 0.001(4) -0.007(4)
C136 0.075(6) 0.035(4) 0.057(5) -0.001(3) 0.007(4) 0.009(3)
C137 0.039(4) 0.039(4) 0.047(4) 0.010(3) -0.003(3) 0.003(3)
O138 0.065(3) 0.032(2) 0.046(3) -0.0026(19) 0.010(2) 0.004(2)
C139 0.072(6) 0.065(5) 0.059(5) -0.021(4) 0.020(4) -0.012(4)
C140 0.073(5) 0.046(4) 0.049(4) 0.016(3) 0.028(4) 0.000(4)
C141 0.070(6) 0.073(6) 0.087(6) 0.026(5) 0.031(5) 0.014(5)
C142 0.080(7) 0.086(7) 0.112(8) 0.043(6) 0.030(6) 0.002(5)
C143 0.074(6) 0.088(6) 0.070(6) 0.029(5) 0.033(5) -0.006(5)
C144 0.097(7) 0.070(6) 0.071(6) 0.022(5) 0.021(5) -0.013(5)
C145 0.072(6) 0.085(6) 0.055(5) 0.019(4) 0.017(4) -0.003(5)
O146 0.094(5) 0.117(6) 0.123(6) 0.090(5) 0.043(4) 0.025(4)
C147 0.158(13) 0.179(14) 0.185(14) 0.162(13) 0.060(11) 0.041(10)
O201 0.064(3) 0.023(2) 0.050(3) 0.0020(18) -0.009(2) -0.002(2)
C202 0.059(4) 0.028(3) 0.040(4) -0.005(3) 0.001(3) -0.001(3)
N203 0.058(4) 0.028(3) 0.048(3) -0.005(2) -0.004(3) 0.001(2)
O204 0.069(3) 0.024(2) 0.043(3) -0.0025(17) -0.004(2) -0.003(2)
C205 0.068(5) 0.033(3) 0.034(3) -0.002(3) -0.009(3) -0.002(3)
N206 0.073(4) 0.036(3) 0.032(3) 0.002(2) -0.006(3) -0.003(3)
N207 0.145(7) 0.041(4) 0.041(3) -0.009(3) -0.012(4) 0.010(4)
C208 0.188(10) 0.058(5) 0.021(4) -0.003(3) -0.013(5) 0.028(5)
C209 0.133(8) 0.062(5) 0.033(4) 0.009(3) 0.010(4) 0.018(5)
C210 0.077(5) 0.034(3) 0.043(4) 0.008(3) -0.006(3) -0.004(3)
C211 0.068(5) 0.034(3) 0.045(4) 0.000(3) 0.000(3) -0.006(3)
C212 0.060(5) 0.051(4) 0.062(5) 0.002(3) -0.011(4) 0.001(4)
C213 0.118(7) 0.029(4) 0.092(6) 0.010(4) -0.031(6) -0.001(4)
C214 0.129(8) 0.031(4) 0.079(5) -0.012(4) -0.026(5) -0.007(4)
C215 0.106(7) 0.041(4) 0.057(5) 0.002(3) -0.022(4) -0.018(4)
C216 0.069(5) 0.043(4) 0.046(4) 0.004(3) -0.006(3) -0.010(3)
O217 0.083(4) 0.037(3) 0.042(3) 0.012(2) -0.014(2) -0.002(2)
C218 0.105(7) 0.059(5) 0.060(5) 0.014(4) -0.031(5) -0.009(5)
N227 0.062(4) 0.035(3) 0.060(4) -0.011(3) -0.013(3) 0.001(3)
N228 0.071(5) 0.037(3) 0.074(4) -0.014(3) -0.024(3) -0.006(3)
C229 0.064(5) 0.042(4) 0.078(6) 0.004(4) -0.026(4) -0.001(4)
C230 0.050(5) 0.041(4) 0.088(6) -0.005(4) -0.013(4) 0.008(3)
C231 0.056(5) 0.036(4) 0.081(6) -0.004(4) -0.013(4) -0.002(3)
C232 0.048(4) 0.044(4) 0.061(5) -0.010(3) -0.005(3) 0.000(3)
C233 0.068(5) 0.045(4) 0.071(5) 0.002(4) -0.006(4) 0.016(4)
C234 0.064(5) 0.030(4) 0.091(6) -0.020(4) -0.009(4) 0.012(4)
C235 0.074(6) 0.047(5) 0.087(6) -0.024(4) -0.006(5) -0.001(4)
C236 0.059(5) 0.052(4) 0.068(5) -0.026(4) 0.000(4) 0.011(4)
C237 0.060(5) 0.046(4) 0.049(4) -0.009(3) -0.001(3) 0.006(3)
O238 0.077(4) 0.042(3) 0.058(3) -0.002(2) 0.005(3) 0.001(2)
C239 0.099(7) 0.070(6) 0.067(6) 0.002(4) -0.002(5) 0.025(5)
C240 0.082(6) 0.047(4) 0.062(5) -0.007(4) -0.022(4) -0.005(4)
C241 0.076(6) 0.062(5) 0.114(8) -0.005(5) -0.043(6) -0.006(5)
C242 0.092(7) 0.073(6) 0.098(7) -0.002(5) -0.053(6) -0.011(5)
C243 0.090(7) 0.066(6) 0.105(7) -0.004(5) -0.048(6) -0.023(5)
C244 0.090(7) 0.051(5) 0.076(6) -0.008(4) -0.021(5) -0.015(5)
C245 0.079(6) 0.052(5) 0.059(5) -0.005(4) -0.017(4) -0.007(4)
O246 0.082(4) 0.040(3) 0.081(4) -0.012(3) -0.018(3) -0.002(3)
C247 0.114(8) 0.045(5) 0.084(6) -0.009(4) -0.007(6) 0.008(5)

loop_
_atom_type_symbol
_atom_type_scat_dispersion_real
_atom_type_scat_dispersion_imag
_atom_type_scat_Cromer_Mann_a1
_atom_type_scat_Cromer_Mann_b1
_atom_type_scat_Cromer_Mann_a2
_atom_type_scat_Cromer_Mann_b2
_atom_type_scat_Cromer_Mann_a3
_atom_type_scat_Cromer_Mann_b3
_atom_type_scat_Cromer_Mann_a4
_atom_type_scat_Cromer_Mann_b4
_atom_type_scat_Cromer_Mann_c
_atom_type_scat_source
C 0.0033 0.0016 2.3100 20.8439 1.0200 10.2075 1.5886 0.5687 0.8650 51.6512 0.2156 'International Tables Vol C 4.2.6.8 and 6.1.1.4'
H 0.0000 0.0000 0.4930 10.5109 0.3229 26.1257 0.1402 3.1424 0.0408 57.7998 0.0030 'International Tables Vol C 4.2.6.8 and 6.1.1.4'
Fe 0.3463 0.8444 11.7695 4.7611 7.3573 0.3072 3.5222 15.3535 2.3045 76.8805 1.0369 'International Tables Vol C 4.2.6.8 and 6.1.1.4'
N 0.0061 0.0033 12.2126 0.0057 3.1322 9.8933 2.0125 28.9975 1.1663 0.5826 -11.5290 'International Tables Vol C 4.2.6.8 and 6.1.1.4'
O 0.0106 0.0060 3.0485 13.2771 2.2868 5.7011 1.5463 0.3239 0.8670 32.9089 0.2508 'International Tables Vol C 4.2.6.8 and 6.1.1.4'
Cl 0.1484 0.1585 11.4604 0.0104 7.1964 1.1662 6.2556 18.5194 1.6455 47.7784 -9.5574 'International Tables Vol C 4.2.6.8 and 6.1.1.4'

loop_
_geom_angle_atom_site_label_1
_geom_angle_atom_site_label_2
_geom_angle_atom_site_label_3
_geom_angle
_geom_angle_publ_flag
O101 Fe1 O104 79.13(16) yes
O101 Fe1 O201 86.68(16) yes
O104 Fe1 O201 104.37(18) yes
O101 Fe1 O204 161.48(17) yes
O104 Fe1 O204 92.45(18) yes
O201 Fe1 O204 79.42(16) yes
O101 Fe1 O301 94.4(3) yes
O104 Fe1 O301 166.1(3) yes
O201 Fe1 O301 87.4(3) yes
O204 Fe1 O301 97.1(4) yes
O101 Fe1 O304 103.6(3) yes
O104 Fe1 O304 89.4(2) yes
O201 Fe1 O304 164.3(3) yes
O204 Fe1 O304 92.7(3) yes
O301 Fe1 O304 80.0(3) yes
O101 Fe1 O104 79.13(16) yes
O101 Fe1 O201 86.68(16) yes
O104 Fe1 O201 104.37(18) yes
O101 Fe1 O204 161.48(17) yes
O104 Fe1 O204 92.45(18) yes
O201 Fe1 O204 79.42(16) yes
O101 Fe1 O401 86.1(4) yes
O104 Fe1 O401 159.4(4) yes
O201 Fe1 O401 88.9(3) yes
O204 Fe1 O401 105.6(4) yes
O101 Fe1 O404 92.1(4) yes
O104 Fe1 O404 89.2(3) yes
O201 Fe1 O404 165.9(3) yes
O204 Fe1 O404 104.3(4) yes
O401 Fe1 O404 77.0(3) yes
Fe1 O101 C102 110.39(17) yes
O101 C102 N103 119.44(8) yes
O101 C102 C105 118.79(8) yes
N103 C102 C105 121.74(8) yes
C102 N103 O104 118.65(9) yes
C102 N103 H1031 120.2 no
O104 N103 H1031 121.0 no
N103 O104 Fe1 111.35(19) yes
C102 C105 N106 111.32(9) yes
C102 C105 N127 113.9(3) yes
N106 C105 N127 114.8(4) yes
C102 C105 H1051 105.4 no
N106 C105 H1051 105.1 no
N127 C105 H1051 105.2 no
C105 N106 N107 118.76(7) yes
C105 N106 C110 128.15(7) yes
N107 N106 C110 113.09(5) yes
N106 N107 C108 104.53(6) yes
N107 C108 C109 110.74(6) yes
N107 C108 C119 118.0(3) yes
C109 C108 C119 131.1(3) yes
C108 C109 C110 106.21(6) yes
C108 C109 H1091 126.8 no
C110 C109 H1091 127.0 no
C109 C110 N106 105.40(5) yes
C109 C110 C111 129.92(7) yes
N106 C110 C111 124.65(7) yes
C110 C111 C112 118.12(8) yes
C110 C111 C116 121.86(8) yes
C112 C111 C116 119.89(7) yes
C111 C112 C113 119.95(8) yes
C111 C112 H1121 119.6 no
C113 C112 H1121 120.4 no
C112 C113 C114 119.99(8) yes
C112 C113 H1131 120.3 no
C114 C113 H1131 119.7 no
C113 C114 C115 119.92(8) yes
C113 C114 H1141 119.7 no
C115 C114 H1141 120.4 no
C114 C115 C116 120.09(8) yes
C114 C115 H1151 119.5 no
C116 C115 H1151 120.4 no
C111 C116 C115 120.07(8) yes
C111 C116 O117 116.5(3) yes
C115 C116 O117 123.4(3) yes
C116 O117 C118 118.4(5) yes
O117 C118 H1183 109.4 no
O117 C118 H1181 110.2 no
H1183 C118 H1181 108.8 no
O117 C118 H1182 110.5 no
H1183 C118 H1182 108.6 no
H1181 C118 H1182 109.3 no
C108 C119 C120 118.4(4) yes
C108 C119 C124 122.4(4) yes
C120 C119 C124 119.1(4) yes
C119 C120 C121 120.8(4) yes
C119 C120 H1201 119.6 no
C121 C120 H1201 119.6 no
C120 C121 C122 119.9(4) yes
C120 C121 H1211 119.9 no
C122 C121 H1211 120.2 no
C121 C122 C123 119.7(4) yes
C121 C122 H1221 119.4 no
C123 C122 H1221 120.8 no
C122 C123 C124 120.5(4) yes
C122 C123 H1231 120.0 no
C124 C123 H1231 119.4 no
C119 C124 C123 119.9(4) yes
C119 C124 O125 117.9(4) yes
C123 C124 O125 122.2(4) yes
C124 O125 C126 118.7(5) yes
O125 C126 H1262 109.3 no
O125 C126 H1261 109.2 no
H1262 C126 H1261 109.4 no
O125 C126 H1263 109.8 no
H1262 C126 H1263 108.9 no
H1261 C126 H1263 110.2 no
C105 N127 N128 119.1(3) yes
C105 N127 C131 127.9(3) yes
N128 N127 C131 112.99(8) yes
N127 N128 C129 104.56(8) yes
N128 C129 C130 110.75(8) yes
N128 C129 C140 118.1(4) yes
C130 C129 C140 131.1(4) yes
C129 C130 C131 106.27(8) yes
C129 C130 H1301 127.3 no
C131 C130 H1301 126.4 no
C130 C131 N127 105.38(8) yes
C130 C131 C132 128.7(4) yes
N127 C131 C132 125.9(4) yes
C131 C132 C133 119.9(4) yes
C131 C132 C137 120.2(4) yes
C133 C132 C137 119.7(4) yes
C132 C133 C134 120.4(4) yes
C132 C133 H1331 119.5 no
C134 C133 H1331 120.1 no
C133 C134 C135 119.8(4) yes
C133 C134 H1341 120.2 no
C135 C134 H1341 120.0 no
C134 C135 C136 119.9(4) yes
C134 C135 H1351 119.6 no
C136 C135 H1351 120.6 no
C135 C136 C137 120.0(4) yes
C135 C136 H1361 119.8 no
C137 C136 H1361 120.2 no
C132 C137 C136 120.2(4) yes
C132 C137 O138 117.1(4) yes
C136 C137 O138 122.7(4) yes
C137 O138 C139 119.5(5) yes
O138 C139 H1392 109.4 no
O138 C139 H1393 108.8 no
H1392 C139 H1393 109.7 no
O138 C139 H1391 109.4 no
H1392 C139 H1391 109.8 no
H1393 C139 H1391 109.7 no
C129 C140 C141 119.5(4) yes
C129 C140 C145 121.2(4) yes
C141 C140 C145 119.2(4) yes
C140 C141 C142 120.7(4) yes
C140 C141 H1411 119.4 no
C142 C141 H1411 119.9 no
C141 C142 C143 119.8(4) yes
C141 C142 H1421 120.4 no
C143 C142 H1421 119.8 no
C142 C143 C144 119.9(4) yes
C142 C143 H1431 119.6 no
C144 C143 H1431 120.5 no
C143 C144 C145 120.0(4) yes
C143 C144 H1441 120.2 no
C145 C144 H1441 119.8 no
C140 C145 C144 120.3(4) yes
C140 C145 O146 118.2(5) yes
C144 C145 O146 121.4(5) yes
C145 O146 C147 119.7(7) yes
O146 C147 H1471 109.3 no
O146 C147 H1472 108.7 no
H1471 C147 H1472 110.0 no
O146 C147 H1473 109.8 no
H1471 C147 H1473 109.7 no
H1472 C147 H1473 109.5 no
Fe1 O201 C202 112.65(17) yes
O201 C202 N203 119.37(8) yes
O201 C202 C205 118.73(8) yes
N203 C202 C205 121.84(8) yes
C202 N203 O204 118.55(9) yes
C202 N203 H2031 120.7 no
O204 N203 H2031 120.3 no
N203 O204 Fe1 109.87(17) yes
C202 C205 N206 111.28(9) yes
C202 C205 N227 110.6(3) yes
N206 C205 N227 110.8(4) yes
C202 C205 H2051 108.4 no
N206 C205 H2051 107.2 no
N227 C205 H2051 108.4 no
C205 N206 N207 118.49(8) yes
C205 N206 C210 128.19(8) yes
N207 N206 C210 112.93(6) yes
N206 N207 C208 104.55(6) yes
N207 C208 C209 110.76(6) yes
N207 C208 C219 109.7(5) yes
C209 C208 C219 138.1(5) yes
N207 C208 C209 110.76(6) yes
N207 C208 C519 123.3(7) yes
C209 C208 C519 122.9(8) yes
C208 C209 C210 106.23(6) yes
C208 C209 H2091 127.3 no
C210 C209 H2091 126.4 no
N206 C210 C209 105.28(6) yes
N206 C210 C211 124.75(8) yes
C209 C210 C211 129.68(8) yes
C210 C211 C212 118.07(8) yes
C210 C211 C216 121.93(8) yes
C212 C211 C216 119.89(7) yes
C211 C212 C213 120.03(8) yes
C211 C212 H2121 119.3 no
C213 C212 H2121 120.7 no
C212 C213 C214 120.04(8) yes
C212 C213 H2131 119.5 no
C214 C213 H2131 120.4 no
C213 C214 C215 119.89(8) yes
C213 C214 H2141 120.1 no
C215 C214 H2141 120.0 no
C214 C215 C216 120.07(8) yes
C214 C215 H2151 120.3 no
C216 C215 H2151 119.6 no
C211 C216 C215 120.01(8) yes
C211 C216 O217 117.8(3) yes
C215 C216 O217 122.2(3) yes
C216 O217 C218 119.8(5) yes
O217 C218 H2181 109.3 no
O217 C218 H2182 110.5 no
H2181 C218 H2182 108.7 no
O217 C218 H2183 109.8 no
H2181 C218 H2183 108.9 no
H2182 C218 H2183 109.5 no
C208 C219 C220 125.2(6) yes
C208 C219 C224 114.9(6) yes
C220 C219 C224 119.9(5) yes
C219 C220 C221 119.6(5) yes
C219 C220 H2201 120.3 no
C221 C220 H2201 120.1 no
C220 C221 C222 120.2(5) yes
C220 C221 H2211 119.4 no
C222 C221 H2211 120.4 no
C221 C222 C223 120.5(5) yes
C221 C222 H2221 119.3 no
C223 C222 H2221 120.3 no
C222 C223 C224 119.9(5) yes
C222 C223 H2231 120.2 no
C224 C223 H2231 119.9 no
C219 C224 C223 119.9(5) yes
C219 C224 O225 119.1(6) yes
C223 C224 O225 121.0(6) yes
C224 O225 C226 112.2(9) yes
O225 C226 H2262 109.5 no
O225 C226 H2263 109.2 no
H2262 C226 H2263 110.0 no
O225 C226 H2261 108.2 no
H2262 C226 H2261 110.0 no
H2263 C226 H2261 109.9 no
C205 N227 N228 119.1(3) yes
C205 N227 C231 127.6(3) yes
N228 N227 C231 112.99(8) yes
N227 N228 C229 104.56(8) yes
N228 C229 C230 110.78(8) yes
N228 C229 C240 120.5(5) yes
C230 C229 C240 128.7(5) yes
C229 C230 C231 106.27(8) yes
C229 C230 H2301 126.1 no
C231 C230 H2301 127.6 no
C230 C231 N227 105.40(8) yes
C230 C231 C232 133.3(4) yes
N227 C231 C232 121.2(4) yes
C231 C232 C233 120.3(5) yes
C231 C232 C237 120.0(5) yes
C233 C232 C237 119.7(4) yes
C232 C233 C234 120.2(4) yes
C232 C233 H2331 120.0 no
C234 C233 H2331 119.8 no
C233 C234 C235 119.8(4) yes
C233 C234 H2341 119.8 no
C235 C234 H2341 120.4 no
C234 C235 C236 120.3(4) yes
C234 C235 H2351 120.3 no
C236 C235 H2351 119.4 no
C235 C236 C237 119.4(4) yes
C235 C236 H2361 120.1 no
C237 C236 H2361 120.4 no
C232 C237 C236 120.4(4) yes
C232 C237 O238 117.6(4) yes
C236 C237 O238 121.9(5) yes
C237 O238 C239 118.5(5) yes
O238 C239 H2393 109.1 no
O238 C239 H2391 110.2 no
H2393 C239 H2391 108.6 no
O238 C239 H2392 110.3 no
H2393 C239 H2392 109.2 no
H2391 C239 H2392 109.4 no
C229 C240 C241 118.9(5) yes
C229 C240 C245 121.8(5) yes
C241 C240 C245 119.3(4) yes
C240 C241 C242 120.3(4) yes
C240 C241 H2411 119.4 no
C242 C241 H2411 120.3 no
C241 C242 C243 119.7(4) yes
C241 C242 H2421 120.1 no
C243 C242 H2421 120.2 no
C242 C243 C244 120.5(4) yes
C242 C243 H2431 119.3 no
C244 C243 H2431 120.1 no
C243 C244 C245 119.9(4) yes
C243 C244 H2441 119.3 no
C245 C244 H2441 120.8 no
C240 C245 C244 120.3(4) yes
C240 C245 O246 118.9(5) yes
C244 C245 O246 120.8(5) yes
C245 O246 C247 118.3(6) yes
O246 C247 H2472 107.5 no
O246 C247 H2471 110.0 no
H2472 C247 H2471 110.4 no
O246 C247 H2473 109.2 no
H2472 C247 H2473 109.7 no
H2471 C247 H2473 110.0 no
Fe1 O301 C302 109.1(3) yes
O301 C302 N303 119.35(9) yes
O301 C302 C305 118.76(9) yes
N303 C302 C305 121.76(8) yes
C302 N303 O304 118.56(10) yes
C302 N303 H3031 120.0 no
O304 N303 H3031 120.8 no
N303 O304 Fe1 112.3(3) yes
C302 C305 N306 111.36(10) yes
C302 C305 N327 118.8(8) yes
N306 C305 N327 105.5(8) yes
C302 C305 H3051 105.7 no
N306 C305 H3051 108.1 no
N327 C305 H3051 107.0 no
C305 N306 N307 118.60(8) yes
C305 N306 C310 128.17(8) yes
N307 N306 C310 112.98(6) yes
N306 N307 C308 104.56(6) yes
N307 C308 C309 110.79(6) yes
N307 C308 C319 120.0(6) yes
C309 C308 C319 129.2(6) yes
C308 C309 C310 106.28(6) yes
C308 C309 H3091 126.6 no
C310 C309 H3091 127.1 no
C309 C310 N306 105.38(6) yes
C309 C310 C311 129.78(8) yes
N306 C310 C311 124.81(7) yes
C310 C311 C312 118.00(8) yes
C310 C311 C316 121.83(8) yes
C312 C311 C316 119.83(8) yes
C311 C312 C313 120.02(8) yes
C311 C312 H3121 119.7 no
C313 C312 H3121 120.2 no
C312 C313 C314 120.05(8) yes
C312 C313 H3131 120.5 no
C314 C313 H3131 119.5 no
C313 C314 C315 119.92(8) yes
C313 C314 H3141 119.8 no
C315 C314 H3141 120.3 no
C314 C315 C316 120.10(8) yes
C314 C315 H3151 119.3 no
C316 C315 H3151 120.5 no
C315 C316 C311 120.06(8) yes
C315 C316 O317 120.7(5) yes
C311 C316 O317 119.3(5) yes
C316 O317 C318 120.1(9) yes
O317 C318 H3182 109.6 no
O317 C318 H3181 109.8 no
H3182 C318 H3181 109.0 no
O317 C318 H3183 110.1 no
H3182 C318 H3183 109.0 no
H3181 C318 H3183 109.3 no
C308 C319 C320 116.9(7) yes
C308 C319 C324 122.7(7) yes
C320 C319 C324 120.1(5) yes
C319 C320 C321 120.1(5) yes
C319 C320 H3201 119.8 no
C321 C320 H3201 120.1 no
C320 C321 C322 119.9(5) yes
C320 C321 H3211 119.7 no
C322 C321 H3211 120.3 no
C321 C322 C323 120.1(5) yes
C321 C322 H3221 119.3 no
C323 C322 H3221 120.6 no
C322 C323 C324 119.7(5) yes
C322 C323 H3231 120.1 no
C324 C323 H3231 120.2 no
C319 C324 C323 120.0(5) yes
C319 C324 O325 118.9(6) yes
C323 C324 O325 121.1(6) yes
C324 O325 C326 119.5(11) yes
O325 C326 H3261 109.8 no
O325 C326 H3262 109.1 no
H3261 C326 H3262 109.2 no
O325 C326 H3263 109.4 no
H3261 C326 H3263 109.6 no
H3262 C326 H3263 109.7 no
C305 N327 N328 125.1(8) yes
C305 N327 C331 122.0(8) yes
N328 N327 C331 112.95(9) yes
N327 N328 C329 104.51(9) yes
N328 C329 C330 110.74(9) yes
N328 C329 C340 118.0(9) yes
C330 C329 C340 130.9(9) yes
C329 C330 C331 106.20(9) yes
C329 C330 H3301 126.7 no
C331 C330 H3301 127.1 no
C330 C331 N327 105.32(9) yes
C330 C331 C332 128.0(9) yes
N327 C331 C332 125.4(9) yes
C331 C332 C333 117.6(9) yes
C331 C332 C337 122.1(10) yes
C333 C332 C337 120.1(5) yes
C332 C333 C334 119.9(5) yes
C332 C333 H3331 120.1 no
C334 C333 H3331 120.1 no
C333 C334 C335 119.9(5) yes
C333 C334 H3341 120.3 no
C335 C334 H3341 119.8 no
C334 C335 C336 120.2(5) yes
C334 C335 H3351 120.0 no
C336 C335 H3351 119.9 no
C335 C336 C337 119.8(5) yes
C335 C336 H3361 120.5 no
C337 C336 H3361 119.7 no
C332 C337 C336 120.1(5) yes
C332 C337 O338 118.2(6) yes
C336 C337 O338 121.6(6) yes
C337 O338 C339 121.2(10) yes
O338 C339 H3392 109.1 no
O338 C339 H3393 109.6 no
H3392 C339 H3393 109.4 no
O338 C339 H3391 109.8 no
H3392 C339 H3391 109.2 no
H3393 C339 H3391 109.8 no
C329 C340 C341 121.5(8) yes
C329 C340 C345 118.2(8) yes
C341 C340 C345 120.3(5) yes
C340 C341 C342 120.2(5) yes
C340 C341 H3411 120.4 no
C342 C341 H3411 119.5 no
C341 C342 C343 119.7(5) yes
C341 C342 H3421 120.2 no
C343 C342 H3421 120.2 no
C342 C343 C344 120.1(5) yes
C342 C343 H3431 120.1 no
C344 C343 H3431 119.9 no
C343 C344 C345 120.1(5) yes
C343 C344 H3441 119.9 no
C345 C344 H3441 119.9 no
C340 C345 C344 119.7(5) yes
C340 C345 O346 118.8(6) yes
C344 C345 O346 121.5(7) yes
C345 O346 C347 115.9(16) yes
O346 C347 H3471 109.6 no
O346 C347 H3472 110.1 no
H3471 C347 H3472 109.3 no
O346 C347 H3473 109.0 no
H3471 C347 H3473 109.6 no
H3472 C347 H3473 109.3 no
Fe1 O401 C402 112.1(5) yes
O401 C402 N403 119.36(8) yes
O401 C402 C405 118.75(8) yes
N403 C402 C405 121.85(8) yes
C402 N403 O404 118.51(10) yes
C402 N403 H4031 120.6 no
O404 N403 H4031 120.5 no
Fe1 O404 N403 110.6(3) yes
C402 C405 N406 111.39(10) yes
C402 C405 N427 101.4(8) yes
N406 C405 N427 120.8(9) yes
C402 C405 H4051 106.3 no
N406 C405 H4051 108.1 no
N427 C405 H4051 107.8 no
C405 N406 N407 118.53(9) yes
C405 N406 C410 128.10(9) yes
N407 N406 C410 112.96(6) yes
N406 N407 C408 104.58(6) yes
N407 C408 C409 110.78(6) yes
N407 C408 C419 115.5(6) yes
C409 C408 C419 133.0(6) yes
C408 C409 C410 106.26(6) yes
C408 C409 H4091 127.7 no
C410 C409 H4091 126.1 no
C409 C410 N406 105.38(6) yes
C409 C410 C411 129.80(8) yes
N406 C410 C411 124.79(7) yes
C410 C411 C412 118.01(8) yes
C410 C411 C416 121.84(8) yes
C412 C411 C416 119.88(7) yes
C411 C412 C413 120.04(8) yes
C411 C412 H4121 120.1 no
C413 C412 H4121 119.9 no
C412 C413 C414 120.05(8) yes
C412 C413 H4131 119.9 no
C414 C413 H4131 120.1 no
C413 C414 C415 119.92(8) yes
C413 C414 H4141 119.9 no
C415 C414 H4141 120.2 no
C414 C415 C416 120.08(8) yes
C414 C415 H4151 119.7 no
C416 C415 H4151 120.2 no
C415 C416 C411 119.998(18) yes
C415 C416 O417 120.000(10) yes
C411 C416 O417 119.999(10) yes
C416 O417 C418 122.9(11) yes
O417 C418 H4181 109.8 no
O417 C418 H4183 109.3 no
H4181 C418 H4183 109.3 no
O417 C418 H4182 109.9 no
H4181 C418 H4182 109.4 no
H4183 C418 H4182 109.1 no
C408 C419 C420 119.1(7) yes
C408 C419 C424 121.3(7) yes
C420 C419 C424 119.6(5) yes
C419 C420 C421 120.2(5) yes
C419 C420 H4201 119.7 no
C421 C420 H4201 120.1 no
C420 C421 C422 120.0(5) yes
C420 C421 H4211 119.9 no
C422 C421 H4211 120.1 no
C421 C422 C423 120.0(5) yes
C421 C422 H4221 120.5 no
C423 C422 H4221 119.5 no
C422 C423 C424 119.9(5) yes
C422 C423 H4231 120.2 no
C424 C423 H4231 119.8 no
C419 C424 C423 120.3(5) yes
C419 C424 O425 118.4(7) yes
C423 C424 O425 121.3(7) yes
C424 O425 C426 121.5(13) yes
O425 C426 H4262 109.5 no
O425 C426 H4263 109.2 no
H4262 C426 H4263 109.3 no
O425 C426 H4261 109.9 no
H4262 C426 H4261 109.3 no
H4263 C426 H4261 109.6 no
C405 N427 N428 119.7(9) yes
C405 N427 C431 126.5(9) yes
N428 N427 C431 112.93(9) yes
N427 N428 C429 104.50(9) yes
N428 C429 C430 110.72(9) yes
N428 C429 C440 119.4(9) yes
C430 C429 C440 129.8(9) yes
C429 C430 C431 106.19(9) yes
C429 C430 H4301 126.8 no
C431 C430 H4301 127.0 no
C430 C431 N427 105.33(9) yes
C430 C431 C432 130.3(12) yes
N427 C431 C432 118.0(11) yes
C431 C432 C433 128.0(12) yes
C431 C432 C437 110.8(12) yes
C433 C432 C437 120.5(5) yes
C432 C433 C434 119.7(5) yes
C432 C433 H4331 120.1 no
C434 C433 H4331 120.2 no
C433 C434 C435 120.0(5) yes
C433 C434 H4341 120.0 no
C435 C434 H4341 120.1 no
C434 C435 C436 120.4(5) yes
C434 C435 H4351 119.8 no
C436 C435 H4351 119.7 no
C435 C436 C437 119.8(5) yes
C435 C436 H4361 120.2 no
C437 C436 H4361 120.1 no
C432 C437 C436 119.7(5) yes
C432 C437 O438 120.0(7) yes
C436 C437 O438 120.3(7) yes
C437 O438 C439 121.9(15) yes
O438 C439 H4391 109.8 no
O438 C439 H4393 109.3 no
H4391 C439 H4393 109.7 no
O438 C439 H4392 109.3 no
H4391 C439 H4392 109.4 no
H4393 C439 H4392 109.3 no
C429 C440 C441 117.0(9) yes
C429 C440 C445 123.2(9) yes
C441 C440 C445 119.6(5) yes
C440 C441 C442 120.1(5) yes
C440 C441 H4411 120.4 no
C442 C441 H4411 119.5 no
C441 C442 C443 120.1(5) yes
C441 C442 H4421 120.2 no
C443 C442 H4421 119.7 no
C442 C443 C444 119.8(5) yes
C442 C443 H4431 120.1 no
C444 C443 H4431 120.1 no
C443 C444 C445 120.1(5) yes
C443 C444 H4441 119.8 no
C445 C444 H4441 120.1 no
C440 C445 C444 120.3(5) yes
C440 C445 O446 119.6(7) yes
C444 C445 O446 120.1(7) yes
C445 O446 C447 122.0(16) yes
O446 C447 H4472 109.1 no
O446 C447 H4471 109.8 no
H4472 C447 H4471 109.3 no
O446 C447 H4473 110.1 no
H4472 C447 H4473 109.3 no
H4471 C447 H4473 109.3 no
C208 C519 C520 105.9(11) yes
C208 C519 C524 133.0(11) yes
C520 C519 C524 120.2(5) yes
C519 C520 C521 120.0(5) yes
C519 C520 H5201 120.3 no
C521 C520 H5201 119.6 no
C520 C521 C522 119.8(5) yes
C520 C521 H5211 120.2 no
C522 C521 H5211 120.0 no
C521 C522 C523 120.2(5) yes
C521 C522 H5221 120.1 no
C523 C522 H5221 119.7 no
C522 C523 C524 119.9(5) yes
C522 C523 H5231 120.1 no
C524 C523 H5231 120.0 no
C523 C524 C519 119.9(5) yes
C523 C524 O525 120.3(7) yes
C519 C524 O525 119.8(7) yes
C524 O525 C526 118.5(20) yes
O525 C526 H5261 105.9 no
O525 C526 H5262 105.8 no
H5261 C526 H5262 112.5 no
O525 C526 H5263 107.5 no
H5261 C526 H5263 112.3 no
H5262 C526 H5263 112.3 no
C602 C601 H6011 109.5 no
C602 C601 H6012 109.1 no
H6011 C601 H6012 109.7 no
C602 C601 H6013 108.7 no
H6011 C601 H6013 110.1 no
H6012 C601 H6013 109.7 no
C601 C602 O603 109.564(10) yes
C601 C602 H6021 109.2 no
O603 C602 H6021 111.0 no
C601 C602 H6022 108.9 no
O603 C602 H6022 108.3 no
H6021 C602 H6022 109.8 no
C602 O603 C604 113.7(10) yes
O603 C604 C605 109.565(10) yes
O603 C604 H6041 108.4 no
C605 C604 H6041 110.3 no
O603 C604 H6042 110.3 no
C605 C604 H6042 109.4 no
H6041 C604 H6042 109.0 no
C604 C605 H6051 109.4 no
C604 C605 H6052 111.2 no
H6051 C605 H6052 108.9 no
C604 C605 H6053 109.4 no
H6051 C605 H6053 109.2 no
H6052 C605 H6053 108.8 no
C607 C606 H6061 108.6 no
C607 C606 H6062 108.3 no
H6061 C606 H6062 109.8 no
C607 C606 H6063 109.5 no
H6061 C606 H6063 110.0 no
H6062 C606 H6063 110.7 no
C606 C607 O608 109.565(10) yes
C606 C607 H6071 109.0 no
O608 C607 H6071 108.9 no
C606 C607 H6072 109.1 no
O608 C607 H6072 109.5 no
H6071 C607 H6072 110.8 no
C607 O608 C609 113.2(8) yes
O608 C609 C610 109.565(10) yes
O608 C609 H6091 109.6 no
C610 C609 H6091 108.9 no
O608 C609 H6092 109.1 no
C610 C609 H6092 109.3 no
H6091 C609 H6092 110.5 no
C609 C610 H6102 109.1 no
C609 C610 H6103 108.5 no
H6102 C610 H6103 109.5 no
C609 C610 H6101 109.3 no
H6102 C610 H6101 110.1 no
H6103 C610 H6101 110.3 no
Cl612 C611 Cl613 109.500(5) yes
Cl612 C611 H6111 109.3 no
Cl613 C611 H6111 109.5 no
Cl612 C611 H6112 109.4 no
Cl613 C611 H6112 109.5 no
H6111 C611 H6112 109.6 no
Cl612 C611 Cl614 109.500(5) yes
Cl612 C611 H6113 109.0 no
Cl614 C611 H6113 109.4 no
Cl612 C611 H6114 109.7 no
Cl614 C611 H6114 109.6 no
H6113 C611 H6114 109.6 no

loop_
_geom_bond_atom_site_label_1
_geom_bond_atom_site_label_2
_geom_bond_distance
_geom_bond_publ_flag
Fe1 O101 2.064(4) yes
Fe1 O104 1.971(4) yes
Fe1 O201 2.031(4) yes
Fe1 O204 1.996(4) yes
Fe1 O301 2.085(9) yes
Fe1 O304 1.914(7) yes
Fe1 O101 2.064(4) yes
Fe1 O104 1.971(4) yes
Fe1 O201 2.031(4) yes
Fe1 O204 1.996(4) yes
Fe1 O401 2.098(10) yes
Fe1 O404 2.051(10) yes
O101 C102 1.276(4) yes
C102 N103 1.299(5) yes
C102 C105 1.517(5) yes
N103 O104 1.342(5) yes
N103 H1031 0.863 no
C105 N106 1.439(5) yes
C105 N127 1.450(5) yes
C105 H1051 0.967 no
N106 N107 1.361(4) yes
N106 C110 1.352(4) yes
N107 C108 1.339(4) yes
C108 C109 1.401(4) yes
C108 C119 1.486(5) yes
C109 C110 1.384(4) yes
C109 H1091 0.927 no
C110 C111 1.483(4) yes
C111 C112 1.395(4) yes
C111 C116 1.386(4) yes
C112 C113 1.385(4) yes
C112 H1121 0.933 no
C113 C114 1.389(4) yes
C113 H1131 0.932 no
C114 C115 1.391(4) yes
C114 H1141 0.931 no
C115 C116 1.384(4) yes
C115 H1151 0.928 no
C116 O117 1.363(5) yes
O117 C118 1.405(6) yes
C118 H1183 0.965 no
C118 H1181 0.958 no
C118 H1182 0.960 no
C119 C120 1.386(6) yes
C119 C124 1.404(5) yes
C120 C121 1.383(6) yes
C120 H1201 0.932 no
C121 C122 1.386(6) yes
C121 H1211 0.928 no
C122 C123 1.392(6) yes
C122 H1221 0.936 no
C123 C124 1.377(6) yes
C123 H1231 0.935 no
C124 O125 1.356(6) yes
O125 C126 1.429(6) yes
C126 H1262 0.965 no
C126 H1261 0.968 no
C126 H1263 0.963 no
N127 N128 1.348(5) yes
N127 C131 1.370(5) yes
N128 C129 1.347(5) yes
C129 C130 1.403(5) yes
C129 C140 1.489(5) yes
C130 C131 1.375(5) yes
C130 H1301 0.939 no
C131 C132 1.480(5) yes
C132 C133 1.381(6) yes
C132 C137 1.402(6) yes
C133 C134 1.390(6) yes
C133 H1331 0.929 no
C134 C135 1.392(6) yes
C134 H1341 0.928 no
C135 C136 1.397(6) yes
C135 H1351 0.939 no
C136 C137 1.378(6) yes
C136 H1361 0.926 no
C137 O138 1.364(6) yes
O138 C139 1.423(6) yes
C139 H1392 0.958 no
C139 H1393 0.966 no
C139 H1391 0.961 no
C140 C141 1.377(6) yes
C140 C145 1.398(6) yes
C141 C142 1.395(6) yes
C141 H1411 0.938 no
C142 C143 1.378(6) yes
C142 H1421 0.933 no
C143 C144 1.395(6) yes
C143 H1431 0.933 no
C144 C145 1.379(6) yes
C144 H1441 0.944 no
C145 O146 1.365(7) yes
O146 C147 1.421(7) yes
C147 H1471 0.960 no
C147 H1472 0.962 no
C147 H1473 0.961 no
O201 C202 1.249(5) yes
C202 N203 1.307(4) yes
C202 C205 1.526(5) yes
N203 O204 1.363(5) yes
N203 H2031 0.866 no
C205 N206 1.443(5) yes
C205 N227 1.485(6) yes
C205 H2051 0.989 no
N206 N207 1.348(4) yes
N206 C210 1.380(4) yes
N207 C208 1.346(4) yes
C208 C209 1.410(4) yes
C208 C219 1.511(7) yes
C208 C209 1.410(4) yes
C208 C519 1.475(8) yes
C209 C210 1.372(4) yes
C209 H2091 0.933 no
C210 C211 1.488(4) yes
C211 C212 1.388(4) yes
C211 C216 1.391(4) yes
C212 C213 1.391(4) yes
C212 H2121 0.926 no
C213 C214 1.386(4) yes
C213 H2131 0.927 no
C214 C215 1.392(4) yes
C214 H2141 0.932 no
C215 C216 1.386(4) yes
C215 H2151 0.933 no
C216 O217 1.354(5) yes
O217 C218 1.431(6) yes
C218 H2181 0.960 no
C218 H2182 0.961 no
C218 H2183 0.966 no
C219 C220 1.391(7) yes
C219 C224 1.394(7) yes
C220 C221 1.398(7) yes
C220 H2201 0.930 no
C221 C222 1.377(7) yes
C221 H2211 0.936 no
C222 C223 1.385(7) yes
C222 H2221 0.935 no
C223 C224 1.391(7) yes
C223 H2231 0.934 no
C224 O225 1.348(8) yes
O225 C226 1.428(8) yes
C226 H2262 0.962 no
C226 H2263 0.962 no
C226 H2261 0.963 no
N227 N228 1.355(5) yes
N227 C231 1.363(5) yes
N228 C229 1.337(5) yes
C229 C230 1.407(5) yes
C229 C240 1.479(5) yes
C230 C231 1.373(5) yes
C230 H2301 0.927 no
C231 C232 1.484(5) yes
C232 C233 1.384(6) yes
C232 C237 1.391(6) yes
C233 C234 1.392(6) yes
C233 H2331 0.942 no
C234 C235 1.383(6) yes
C234 H2341 0.927 no
C235 C236 1.395(6) yes
C235 H2351 0.938 no
C236 C237 1.385(6) yes
C236 H2361 0.934 no
C237 O238 1.377(6) yes
O238 C239 1.438(7) yes
C239 H2393 0.964 no
C239 H2391 0.963 no
C239 H2392 0.963 no
C240 C241 1.392(6) yes
C240 C245 1.392(6) yes
C241 C242 1.391(6) yes
C241 H2411 0.933 no
C242 C243 1.381(7) yes
C242 H2421 0.933 no
C243 C244 1.382(6) yes
C243 H2431 0.926 no
C244 C245 1.387(6) yes
C244 H2441 0.930 no
C245 O246 1.364(7) yes
O246 C247 1.420(7) yes
C247 H2472 0.966 no
C247 H2471 0.963 no
C247 H2473 0.963 no
O301 C302 1.275(7) yes
C302 N303 1.293(7) yes
C302 C305 1.547(7) yes
N303 O304 1.359(7) yes
N303 H3031 0.867 no
C305 N306 1.470(7) yes
C305 N327 1.496(12) yes
C305 H3051 0.979 no
N306 N307 1.355(5) yes
N306 C310 1.372(5) yes
N307 C308 1.346(5) yes
C308 C309 1.409(5) yes
C308 C319 1.478(7) yes
C309 C310 1.377(5) yes
C309 H3091 0.929 no
C310 C311 1.491(6) yes
C311 C312 1.392(5) yes
C311 C316 1.387(5) yes
C312 C313 1.391(5) yes
C312 H3121 0.931 no
C313 C314 1.384(5) yes
C313 H3131 0.933 no
C314 C315 1.390(5) yes
C314 H3141 0.927 no
C315 C316 1.389(5) yes
C315 H3151 0.933 no
C316 O317 1.369(7) yes
O317 C318 1.435(9) yes
C318 H3182 0.963 no
C318 H3181 0.963 no
C318 H3183 0.960 no
C319 C320 1.383(7) yes
C319 C324 1.393(7) yes
C320 C321 1.386(7) yes
C320 H3201 0.934 no
C321 C322 1.387(7) yes
C321 H3211 0.931 no
C322 C323 1.396(7) yes
C322 H3221 0.930 no
C323 C324 1.383(7) yes
C323 H3231 0.931 no
C324 O325 1.361(9) yes
O325 C326 1.427(9) yes
C326 H3261 0.963 no
C326 H3262 0.959 no
C326 H3263 0.963 no
N327 N328 1.352(7) yes
N327 C331 1.370(7) yes
N328 C329 1.341(7) yes
C329 C330 1.408(7) yes
C329 C340 1.467(8) yes
C330 C331 1.371(7) yes
C330 H3301 0.933 no
C331 C332 1.494(8) yes
C332 C333 1.384(7) yes
C332 C337 1.393(7) yes
C333 C334 1.394(7) yes
C333 H3331 0.934 no
C334 C335 1.384(7) yes
C334 H3341 0.930 no
C335 C336 1.393(7) yes
C335 H3351 0.930 no
C336 C337 1.384(7) yes
C336 H3361 0.924 no
C337 O338 1.362(9) yes
O338 C339 1.421(8) yes
C339 H3392 0.961 no
C339 H3393 0.963 no
C339 H3391 0.960 no
C340 C341 1.379(7) yes
C340 C345 1.393(7) yes
C341 C342 1.391(7) yes
C341 H3411 0.937 no
C342 C343 1.390(7) yes
C342 H3421 0.935 no
C343 C344 1.389(7) yes
C343 H3431 0.929 no
C344 C345 1.383(7) yes
C344 H3441 0.931 no
C345 O346 1.356(9) yes
O346 C347 1.430(9) yes
C347 H3471 0.960 no
C347 H3472 0.959 no
C347 H3473 0.958 no
O401 C402 1.251(8) yes
C402 N403 1.311(7) yes
C402 C405 1.549(7) yes
N403 O404 1.362(8) yes
N403 H4031 0.864 no
C405 N406 1.456(8) yes
C405 N427 1.409(13) yes
C405 H4051 0.979 no
N406 N407 1.353(5) yes
N406 C410 1.368(5) yes
N407 C408 1.343(5) yes
C408 C409 1.407(5) yes
C408 C419 1.492(7) yes
C409 C410 1.376(5) yes
C409 H4091 0.932 no
C410 C411 1.479(6) yes
C411 C412 1.392(5) yes
C411 C416 1.386(4) yes
C412 C413 1.387(5) yes
C412 H4121 0.930 no
C413 C414 1.388(5) yes
C413 H4131 0.929 no
C414 C415 1.388(5) yes
C414 H4141 0.933 no
C415 C416 1.391(4) yes
C415 H4151 0.928 no
C416 O417 1.365(7) yes
O417 C418 1.421(9) yes
C418 H4181 0.963 no
C418 H4183 0.961 no
C418 H4182 0.962 no
C419 C420 1.385(7) yes
C419 C424 1.398(7) yes
C420 C421 1.388(7) yes
C420 H4201 0.930 no
C421 C422 1.387(8) yes
C421 H4211 0.931 no
C422 C423 1.392(8) yes
C422 H4221 0.934 no
C423 C424 1.381(7) yes
C423 H4231 0.929 no
C424 O425 1.359(10) yes
O425 C426 1.434(9) yes
C426 H4262 0.961 no
C426 H4263 0.962 no
C426 H4261 0.963 no
N427 N428 1.349(7) yes
N427 C431 1.370(7) yes
N428 C429 1.345(7) yes
C429 C430 1.405(7) yes
C429 C440 1.485(8) yes
C430 C431 1.372(7) yes
C430 H4301 0.929 no
C431 C432 1.475(9) yes
C432 C433 1.384(7) yes
C432 C437 1.392(7) yes
C433 C434 1.390(8) yes
C433 H4331 0.932 no
C434 C435 1.387(8) yes
C434 H4341 0.932 no
C435 C436 1.386(7) yes
C435 H4351 0.932 no
C436 C437 1.391(7) yes
C436 H4361 0.924 no
C437 O438 1.351(10) yes
O438 C439 1.423(9) yes
C439 H4391 0.962 no
C439 H4393 0.963 no
C439 H4392 0.961 no
C440 C441 1.390(7) yes
C440 C445 1.391(7) yes
C441 C442 1.388(7) yes
C441 H4411 0.935 no
C442 C443 1.390(8) yes
C442 H4421 0.931 no
C443 C444 1.386(7) yes
C443 H4431 0.928 no
C444 C445 1.386(7) yes
C444 H4441 0.930 no
C445 O446 1.363(10) yes
O446 C447 1.435(9) yes
C447 H4472 0.959 no
C447 H4471 0.959 no
C447 H4473 0.961 no
C519 C520 1.387(8) yes
C519 C524 1.388(8) yes
C520 C521 1.388(8) yes
C520 H5201 0.929 no
C521 C522 1.388(8) yes
C521 H5211 0.930 no
C522 C523 1.389(8) yes
C522 H5221 0.933 no
C523 C524 1.390(8) yes
C523 H5231 0.930 no
C524 O525 1.355(10) yes
O525 C526 1.425(9) yes
C526 H5261 1.074 no
C526 H5262 1.074 no
C526 H5263 1.075 no
C601 C602 1.491(7) yes
C601 H6011 0.966 no
C601 H6012 0.965 no
C601 H6013 0.964 no
C602 O603 1.416(8) yes
C602 H6021 0.956 no
C602 H6022 0.959 no
O603 C604 1.364(8) yes
C604 C605 1.473(6) yes
C604 H6041 0.978 no
C604 H6042 0.977 no
C605 H6051 0.959 no
C605 H6052 0.957 no
C605 H6053 0.957 no
C606 C607 1.485(6) yes
C606 H6061 0.960 no
C606 H6062 0.966 no
C606 H6063 0.968 no
C607 O608 1.385(8) yes
C607 H6071 0.969 no
C607 H6072 0.968 no
O608 C609 1.386(8) yes
C609 C610 1.485(7) yes
C609 H6091 0.969 no
C609 H6092 0.973 no
C610 H6102 0.956 no
C610 H6103 0.960 no
C610 H6101 0.959 no
C611 Cl612 1.754(4) yes
C611 Cl613 1.762(5) yes
C611 H6111 0.969 no
C611 H6112 0.971 no
C611 Cl612 1.754(4) yes
C611 Cl614 1.747(5) yes
C611 H6113 0.974 no
C611 H6114 0.972 no

loop_
_geom_hbond_atom_site_label_D
_geom_hbond_atom_site_label_H
_geom_hbond_atom_site_label_A
_geom_hbond_site_symmetry_A
_geom_hbond_angle_DHA
_geom_hbond_distance_DH
_geom_hbond_distance_HA
_geom_hbond_distance_DA
_geom_hbond_publ_flag
N103 H1031 N128 . 133 0.86 2.08 2.741(13) yes
C105 H1051 O138 . 123 0.97 2.30 2.941(13) yes
C121 H1211 O425 4_556 153 0.93 2.52 3.371(13) yes
C139 H1392 O404 . 172 0.96 2.59 3.544(13) yes
N203 H2031 N228 . 133 0.87 2.07 2.734(13) yes
N203 H2031 O246 . 154 0.87 2.51 3.312(13) yes
C205 H2051 C216 . 132 0.99 2.57 3.314(13) yes
C205 H2051 O217 . 124 0.99 2.24 2.921(13) yes
C522 H2231 C226 . 125 1.18 2.26 3.090(13) yes
C226 H2261 C522 . 121 0.96 2.49 3.090(13) yes
C235 H2351 N303 4_556 136 0.94 2.59 3.329(13) yes
C235 H2351 O304 4_556 140 0.94 2.35 3.118(13) yes
C235 H2351 O404 4_556 130 0.94 2.38 3.070(13) yes
C239 H2393 O104 . 156 0.96 2.55 3.448(13) yes
N303 H3031 N307 . 133 0.87 2.14 2.802(13) yes
N403 H3031 N307 . 120 0.87 2.14 2.685(13) yes
N303 H3031 N407 . 128 0.87 2.12 2.746(13) yes
N403 H3031 N407 . 123 0.87 2.12 2.704(13) yes
C305 H3051 C437 . 137 0.98 2.59 3.375(13) yes
C305 H3051 O438 . 124 0.98 2.56 3.210(13) yes
C405 H3051 C332 . 121 0.75 2.52 2.974(13) yes
C405 H3051 C432 . 122 0.75 2.44 2.913(13) yes
C405 H3051 C437 . 146 0.75 2.59 3.238(13) yes
C405 H3051 O438 . 130 0.75 2.56 3.095(13) yes
C409 H3091 O325 . 145 0.95 2.34 3.163(13) yes
C309 H3091 O425 . 128 0.93 1.99 2.668(13) yes
C409 H3091 C424 . 134 0.95 2.45 3.187(13) yes
C409 H3091 O425 . 148 0.95 1.99 2.843(13) yes
C418 H3183 C315 . 127 0.83 2.57 3.140(13) yes
C418 H3183 C415 . 132 0.83 2.22 2.836(13) yes
C336 H3361 O525 . 136 0.92 2.44 3.174(13) yes
N303 H4031 N307 . 138 0.99 1.99 2.802(13) yes
N303 H4031 N407 . 126 0.99 2.05 2.746(13) yes
N403 H4031 N307 . 137 0.86 1.99 2.685(13) yes
N403 H4031 N407 . 132 0.86 2.05 2.704(13) yes
C405 H4051 C437 . 129 0.98 2.53 3.238(13) yes
C405 H4051 O438 . 124 0.98 2.44 3.095(13) yes
C415 H4151 C520 . 162 0.93 2.58 3.472(13) yes
C415 H4151 C521 . 148 0.93 2.39 3.213(13) yes
C418 H4181 N203 . 148 0.96 2.59 3.449(13) yes
C418 H4181 O204 . 176 0.96 2.42 3.376(13) yes
C320 H4201 N307 . 159 0.75 2.07 2.784(13) yes
C320 H4201 C308 . 120 0.75 1.97 2.438(13) yes
C320 H4201 N407 . 149 0.75 2.46 3.129(13) yes
C426 H4262 C607 3_464 149 0.96 2.43 3.289(13) yes
C336 H4361 O525 . 134 0.90 2.48 3.174(13) yes
C436 H4361 O525 . 165 0.92 2.48 3.387(13) yes
C526 H5263 C337 2_676 138 1.07 2.37 3.248(13) yes
C526 H5263 O338 2_676 170 1.07 1.46 2.521(13) yes
C526 H5263 C339 2_676 152 1.07 2.36 3.344(13) yes
C526 H5263 O438 2_676 159 1.07 2.16 3.184(13) yes
C607 H6071 C426 3_565 160 0.97 2.36 3.289(13) yes
